data_7060991
loop_
_publ_author_name
'Chen, Changjuan'
'Zhang, Aijiang'

_publ_section_title
;
 Radii-dependent self-assembly polynuclear lanthanide complexes as
 catalysts for CO2 transformation into cyclic carbonates
;
_journal_issue 43
_journal_name_full 'New Journal of Chemistry'
_journal_page_first 20155
_journal_page_last 20163
_journal_paper_doi 10.1039/D1NJ03652A
_journal_volume 45
_journal_year 2021
_chemical_formula_moiety 'C92 H85 Er5 N18 O20, 2(C15 H14 N3 O3), 2(C H4 O), 5(H2 O)'
_chemical_formula_sum 'C124 H131 Er5 N24 O33'
_chemical_formula_weight 3321.82
_space_group_crystal_system monoclinic
_space_group_IT_number 14
_space_group_name_Hall '-P 2ybc'
_space_group_name_H-M_alt 'P 1 21/c 1'
_atom_sites_solution_hydrogens mixed
_audit_creation_date 2021-08-31
_audit_creation_method
;
Olex2 1.5
(compiled 2021.08.20 svn.r13c46975 for OlexSys, GUI svn.r6392)
;
_audit_update_record
;
2021-09-25 deposited with the CCDC.	2021-10-01 downloaded from the CCDC.
;
_cell_angle_alpha 90
_cell_angle_beta 100.671(3)
_cell_angle_gamma 90
_cell_formula_units_Z 4
_cell_length_a 35.3440(16)
_cell_length_b 20.8374(14)
_cell_length_c 21.3950(15)
_cell_measurement_reflns_used 8785
_cell_measurement_temperature 291(2)
_cell_measurement_theta_max 25.12
_cell_measurement_theta_min 2.11
_cell_volume 15484.4(17)
_computing_cell_refinement 'SAINT v7.68A (Bruker, 2009)'
_computing_data_collection 'SAINT v7.68A (Bruker, 2009)'
_computing_data_reduction 'SAINT v7.68A (Bruker, 2009)'
_computing_molecular_graphics 'Olex2 1.5 (Dolomanov et al., 2009)'
_computing_publication_material 'Olex2 1.5 (Dolomanov et al., 2009)'
_computing_structure_refinement 'SHELXL 2018/3 (Sheldrick, 2015)'
_computing_structure_solution 'SHELXT 2018/2 (Sheldrick, 2018)'
_diffrn_ambient_temperature 291(2)
_diffrn_measured_fraction_theta_full 0.999
_diffrn_measured_fraction_theta_max 0.982
_diffrn_measurement_device_type 'Bruker APEX2 CCD'
_diffrn_measurement_method 'phi and omega scans'
_diffrn_radiation_type MoK\a
_diffrn_radiation_wavelength 0.71073
_diffrn_reflns_av_R_equivalents 0.0435
_diffrn_reflns_av_unetI/netI 0.0957
_diffrn_reflns_Laue_measured_fraction_full 0.999
_diffrn_reflns_Laue_measured_fraction_max 0.982
_diffrn_reflns_limit_h_max 45
_diffrn_reflns_limit_h_min -45
_diffrn_reflns_limit_k_max 25
_diffrn_reflns_limit_k_min -27
_diffrn_reflns_limit_l_max 27
_diffrn_reflns_limit_l_min -26
_diffrn_reflns_number 143207
_diffrn_reflns_point_group_measured_fraction_full 0.999
_diffrn_reflns_point_group_measured_fraction_max 0.982
_diffrn_reflns_theta_full 25.242
_diffrn_reflns_theta_max 27.609
_diffrn_reflns_theta_min 0.586
_exptl_absorpt_coefficient_mu 2.752
_exptl_absorpt_correction_T_max 0.7456
_exptl_absorpt_correction_T_min 0.5881
_exptl_absorpt_correction_type multi-scan
_exptl_absorpt_process_details 'SADABS-2016/2 (Bruker,2016/2) was used for absorption correction.'
_exptl_crystal_colour brown
_exptl_crystal_colour_primary brown
_exptl_crystal_density_diffrn 1.425
_exptl_crystal_density_method 'not measured'
_exptl_crystal_description block
_exptl_crystal_F_000 6588
_exptl_crystal_size_max 0.24
_exptl_crystal_size_mid 0.19
_exptl_crystal_size_min 0.18
_refine_diff_density_max 0.858
_refine_diff_density_min -0.997
_refine_diff_density_rms 0.143
_refine_ls_extinction_method none
_refine_ls_goodness_of_fit_ref 0.951
_refine_ls_hydrogen_treatment constr
_refine_ls_matrix_type fullcycle
_refine_ls_number_parameters 1841
_refine_ls_number_reflns 35297
_refine_ls_number_restraints 45
_refine_ls_restrained_S_all 0.950
_refine_ls_R_factor_all 0.0692
_refine_ls_R_factor_gt 0.0545
_refine_ls_shift/su_max 0.012
_refine_ls_shift/su_mean 0.002
_refine_ls_structure_factor_coef Fsqd
_refine_ls_weighting_details 'w=1/[\s^2^(Fo^2^)+(0.0648P)^2^] where P=(Fo^2^+2Fc^2^)/3'
_refine_ls_weighting_scheme calc
_refine_ls_wR_factor_gt 0.1282
_refine_ls_wR_factor_ref 0.1303
_reflns_Friedel_coverage 0.000
_reflns_number_gt 20709
_reflns_number_total 35297
_reflns_threshold_expression 'I > 2\s(I)'
_cod_data_source_file d1nj03652a2.cif
_cod_data_source_block hl2-er
_cod_depositor_comments 'Adding full bibliography for 7060989--7060993.cif.'
_cod_database_code 7060991
_shelx_shelxl_version_number 2018/3
_shelx_space_group_comment
;
The symmetry employed for this shelxl refinement is uniquely defined
by the following loop, which should always be used as a source of
symmetry information in preference to the above space-group names.
They are only intended as comments.
;
_shelx_estimated_absorpt_t_max 0.770
_shelx_estimated_absorpt_t_min 0.734
_olex2_refinement_description
;
1. Fixed Uiso
 At 1.2 times of:
  All C(H) groups, {H12C,H12D,H12E} of C122, All C(H,H) groups, All N(H)
  groups, All O(H) groups, All O(H,H) groups
 At 1.5 times of:
  {H30A,H30B,H30C} of C30, {H15A,H15B,H15C} of C15, {H60A,H60B,H60C} of C60,
  {H75A,H75B,H75C} of C75, {H91A,H91B,H91C} of C91, {H92A,H92B,H92C} of C92,
  {H90A,H90B,H90C} of C90, {H12L,H12M,H12N} of C123, {H12O,H12P,H12Q} of C124,
  {H12R,H12S,H12T} of C125, {H10C,H10D,H10E} of C107, {H12U,H12V,H12W} of C126,
  {H12I,H12J,H12K} of C128, {H12F,H12G,H12H} of C127, {H45A,H45B,H45C} of C45
2. Shared sites
{O16, O16A}
{N9, N9A}
{O19, O19A}
{N18, N18A}
3. Restrained distances
 C126-O30
 1.49 with sigma of 0.001
 O28-C123
 1.5 with sigma of 0.002
 O31-C127 \\sim O31-C128
 with sigma of 0.02
4. Uiso/Uaniso restraints and constraints
C127 \\sim C128: within 2A with sigma of 0.001 and sigma for terminal atoms of
0.002 within 2A
Uanis(C124) \\sim Ueq, Uanis(C125) \\sim Ueq: with sigma of 0.001 and sigma for
terminal atoms of 0.002
Uanis(C128) \\sim Ueq, Uanis(C127) \\sim Ueq: with sigma of 0.001 and sigma for
terminal atoms of 0.002
Uanis(O5W) \\sim Ueq, Uanis(O13W) \\sim Ueq, Uanis(O3W) \\sim Ueq: with sigma
of 0.005 and sigma for terminal atoms of 0.01
Uanis(N18) = Uanis(N18A)
Uanis(O19) = Uanis(O19A)
Uanis(N9) = Uanis(N9A)
Uanis(O16) = Uanis(O16A)
5. Others
 Fixed Sof: C123(0.4) H12L(0.4) H12M(0.4) H12N(0.4) C124(0.4) H12O(0.4)
 H12P(0.4) H12Q(0.4) C125(0.4) H12R(0.4) H12S(0.4) H12T(0.4) C126(0.4)
 H12U(0.4) H12V(0.4) H12W(0.4) C127(0.2) H12F(0.2) H12G(0.2) H12H(0.2)
 C128(0.2) H12I(0.2) H12J(0.2) H12K(0.2) N9(0.5) N18(0.5) O16(0.5) O19(0.5)
 O27(0.4) H27A(0.4) O28(0.4) H28A(0.4) O29(0.4) H29(0.4) O30(0.4) H30(0.4)
 O31(0.4) H31A(0.2) H31B(0.2) O1W(0.3) H1WA(0.3) H1WB(0.3) O2W(0.3) H2WA(0.3)
 H2WB(0.3) O3W(0.4) H3WA(0.4) H3WB(0.4) O4W(0.3) H4WA(0.3) H4WB(0.3) O5W(0.3)
 H5WA(0.3) H5WB(0.3) O6W(0.4) H6WA(0.4) H6WB(0.4) O7W(0.3) H7WA(0.3) H7WB(0.3)
 O8W(0.3) H8WA(0.3) H8WB(0.3) O9W(0.3) H9WA(0.3) H9WB(0.3) O10W(0.3) H10F(0.3)
 H10G(0.3) O11W(0.3) H11B(0.3) H11C(0.3) O12W(0.3) H12X(0.3) H12Y(0.3)
 O13W(0.3) H13A(0.3) H13B(0.3) O14W(0.3) H14C(0.3) H14D(0.3) O15W(0.3)
 H15D(0.3) H15E(0.3) O16W(0.3) H16A(0.3) H16B(0.3) O16A(0.5) N9A(0.5) O19A(0.5)
 N18A(0.5)
6.a Riding coordinates:
 C26(H26), C30(H30A,H30B,H30C), C58(H58), C89(H89A,H89B), C118(H118),
 C123(H12L,H12M,H12N), C124(H12O,H12P,H12Q), C125(H12R,H12S,H12T), C126(H12U,
 H12V,H12W), C127(H12F,H12G,H12H), C128(H12I,H12J,H12K), O20(H20A), O22(H22A),
 O25(H25A), O27(H27A), O28(H28A), O29(H29), O30(H30), O31(H31A,H31B), O1W(H1WA,
 H1WB), O2W(H2WA,H2WB), O3W(H3WA,H3WB), O4W(H4WA,H4WB), O5W(H5WA,H5WB),
 O6W(H6WA,H6WB), O7W(H7WA,H7WB), O8W(H8WA,H8WB), O9W(H9WA,H9WB), O10W(H10F,
 H10G), O11W(H11B,H11C), O12W(H12X,H12Y), O13W(H13A,H13B), O14W(H14C,H14D),
 O15W(H15D,H15E), O16W(H16A,H16B)
6.b Secondary CH2 refined with riding coordinates:
 C14(H14A,H14B), C29(H29A,H29B), C44(H44A,H44B), C59(H59A,H59B), C74(H74A,
 H74B), C106(H10A,H10B), C121(H12A,H12B)
6.c Me refined with riding coordinates:
 C45(H45A,H45B,H45C), C122(H12C,H12D,H12E)
6.d Aromatic/amide H refined with riding coordinates:
 C3(H3), C5(H5), C7(H7), C10(H10), C11(H11), C12(H12), C13(H13), C18(H18),
 C20(H20), C22(H22), C25(H25), C27(H27), C28(H28), C33(H33), C35(H35), C37(H37),
  C40(H40), C41(H41), C42(H42), C43(H43), C48(H48), C50(H50), C52(H52),
 C55(H55), C56(H56), C57(H57), C63(H63), C65(H65), C67(H67), C70(H70), C71(H71),
  C72(H72), C73(H73), C78(H78), C80(H80), C82(H82), C85(H85), C86(H86),
 C87(H87), C88(H88), C95(H95), C97(H97), C99(H99), C102(H102), C103(H103),
 C104(H104), C105(H105), C110(H110), C112(H112), C114(H114), C117(H117),
 C119(H119), C120(H120), N2(H2), N5(H5A), N8(H8), N11(H11A), N14(H14), N17(H17),
  N20(H20B), N23(H23)
6.e Idealised Me refined as rotating group:
 C15(H15A,H15B,H15C), C60(H60A,H60B,H60C), C75(H75A,H75B,H75C), C90(H90A,H90B,
 H90C), C91(H91A,H91B,H91C), C92(H92A,H92B,H92C), C107(H10C,H10D,H10E)
;
_olex2_submission_special_instructions 'No special instructions were received'

loop_
_space_group_symop_operation_xyz
'x, y, z'
'-x, y+1/2, -z+1/2'
'-x, -y, -z'
'x, -y-1/2, z-1/2'

loop_
_atom_site_label
_atom_site_type_symbol
_atom_site_fract_x
_atom_site_fract_y
_atom_site_fract_z
_atom_site_U_iso_or_equiv
_atom_site_adp_type
_atom_site_occupancy
_atom_site_site_symmetry_order
_atom_site_calc_flag
_atom_site_refinement_flags_posn
_atom_site_refinement_flags_adp
_atom_site_refinement_flags_occupancy
_atom_site_disorder_assembly
_atom_site_disorder_group
C1 C 0.63993(17) 0.4948(3) 0.6546(3) 0.0370(15) Uani 1 1 d . . . . .
C2 C 0.6215(2) 0.4419(4) 0.6744(4) 0.0530(19) Uani 1 1 d . . . . .
C3 C 0.5877(2) 0.4547(4) 0.7021(3) 0.0527(19) Uani 1 1 d . . . . .
H3 H 0.574053 0.420247 0.716822 0.063 Uiso 1 1 calc R U . . .
C4 C 0.57543(18) 0.5170(4) 0.7071(3) 0.0483(18) Uani 1 1 d . . . . .
C5 C 0.59375(18) 0.5680(3) 0.6860(3) 0.0418(16) Uani 1 1 d . . . . .
H5 H 0.584336 0.610280 0.689361 0.050 Uiso 1 1 calc R U . . .
C6 C 0.6274(2) 0.5572(4) 0.6585(3) 0.0471(18) Uani 1 1 d . . . . .
C7 C 0.64822(18) 0.6108(3) 0.6416(3) 0.0429(17) Uani 1 1 d . . . . .
H7 H 0.636583 0.651954 0.641319 0.052 Uiso 1 1 calc R U . . .
C8 C 0.73343(19) 0.6783(3) 0.6199(3) 0.0402(16) Uani 1 1 d . . . . .
C9 C 0.7523(2) 0.7384(3) 0.6142(3) 0.0499(18) Uani 1 1 d . . . . .
C10 C 0.7358(2) 0.8000(3) 0.6199(3) 0.0451(17) Uani 1 1 d . . . . .
H10 H 0.709553 0.803110 0.624173 0.054 Uiso 1 1 calc R U . . .
C11 C 0.7571(2) 0.8545(3) 0.6192(3) 0.0462(18) Uani 1 1 d . . . . .
H11 H 0.745583 0.894879 0.624266 0.055 Uiso 1 1 calc R U . . .
C12 C 0.8120(2) 0.7925(3) 0.6035(3) 0.053(2) Uani 1 1 d . . . . .
H12 H 0.837856 0.789789 0.596990 0.064 Uiso 1 1 calc R U . . .
C13 C 0.7901(2) 0.7357(3) 0.6057(3) 0.0497(18) Uani 1 1 d . . . . .
H13 H 0.801613 0.695161 0.601188 0.060 Uiso 1 1 calc R U . . .
C14 C 0.6357(2) 0.3784(4) 0.6697(3) 0.0503(19) Uani 1 1 d . . . . .
H14A H 0.660453 0.372745 0.699612 0.060 Uiso 1 1 calc R U . . .
H14B H 0.617059 0.346710 0.680297 0.060 Uiso 1 1 calc R U . . .
C15 C 0.54078(19) 0.5259(4) 0.7387(3) 0.055(2) Uani 1 1 d . . . . .
H15A H 0.542177 0.568096 0.759249 0.082 Uiso 1 1 calc R U . . .
H15B H 0.540591 0.492313 0.770622 0.082 Uiso 1 1 calc R U . . .
H15C H 0.517164 0.523195 0.706501 0.082 Uiso 1 1 calc R U . . .
C16 C 0.82158(18) 0.5525(3) 0.6080(3) 0.0364(15) Uani 1 1 d . . . . .
C17 C 0.83773(18) 0.5750(3) 0.5572(3) 0.0386(16) Uani 1 1 d . . . . .
C18 C 0.87354(17) 0.6086(3) 0.5725(3) 0.0367(15) Uani 1 1 d . . . . .
H18 H 0.885145 0.625853 0.539496 0.044 Uiso 1 1 calc R U . . .
C19 C 0.89166(17) 0.6161(3) 0.6369(3) 0.0386(16) Uani 1 1 d . . . . .
C20 C 0.87367(18) 0.5911(3) 0.6837(3) 0.0418(17) Uani 1 1 d . . . . .
H20 H 0.885848 0.595760 0.726955 0.050 Uiso 1 1 calc R U . . .
C21 C 0.8382(2) 0.5591(3) 0.6699(3) 0.0411(16) Uani 1 1 d . . . . .
C22 C 0.82347(19) 0.5279(3) 0.7202(3) 0.0428(17) Uani 1 1 d . . . . .
H22 H 0.841164 0.523368 0.759181 0.051 Uiso 1 1 calc R U . . .
C23 C 0.75132(19) 0.4485(3) 0.7744(3) 0.0422(17) Uani 1 1 d . . . . .
C24 C 0.74270(19) 0.4133(3) 0.8307(3) 0.0429(17) Uani 1 1 d . . . . .
C25 C 0.7709(2) 0.4098(3) 0.8900(3) 0.0519(19) Uani 1 1 d . . . . .
H25 H 0.794435 0.432902 0.893744 0.062 Uiso 1 1 calc R U . . .
C26 C 0.7641(2) 0.3747(4) 0.9390(4) 0.057(2) Uani 1 1 d . . . . .
H26 H 0.778572 0.371204 0.979864 0.069 Uiso 1 1 d R U . . .
C27 C 0.6996(2) 0.3478(3) 0.8808(3) 0.0493(19) Uani 1 1 d . . . . .
H27 H 0.675528 0.326964 0.878570 0.059 Uiso 1 1 calc R U . . .
C28 C 0.7084(2) 0.3802(4) 0.8272(3) 0.055(2) Uani 1 1 d . . . . .
H28 H 0.690453 0.379220 0.788225 0.066 Uiso 1 1 calc R U . . .
C29 C 0.82642(17) 0.5576(3) 0.4894(3) 0.0403(16) Uani 1 1 d . . . . .
H29A H 0.805791 0.588036 0.471163 0.048 Uiso 1 1 calc R U . . .
H29B H 0.848835 0.568032 0.469519 0.048 Uiso 1 1 calc R U . . .
C30 C 0.92908(19) 0.6508(3) 0.6547(3) 0.0465(18) Uani 1 1 d . . . . .
H30A H 0.935772 0.627044 0.693630 0.070 Uiso 1 1 d R U . . .
H30B H 0.946502 0.639963 0.626860 0.070 Uiso 1 1 d R U . . .
H30C H 0.930822 0.695934 0.663820 0.070 Uiso 1 1 d R U . . .
C31 C 0.81684(18) 0.3825(3) 0.6288(3) 0.0364(15) Uani 1 1 d . . . . .
C32 C 0.78356(17) 0.3566(3) 0.6485(3) 0.0342(15) Uani 1 1 d . . . . .
C33 C 0.78855(18) 0.3335(3) 0.7089(3) 0.0353(15) Uani 1 1 d . . . . .
H33 H 0.766377 0.319008 0.723942 0.042 Uiso 1 1 calc R U . . .
C34 C 0.82291(18) 0.3298(3) 0.7492(3) 0.0403(16) Uani 1 1 d . . . . .
C35 C 0.85469(19) 0.3526(3) 0.7295(3) 0.0453(17) Uani 1 1 d . . . . .
H35 H 0.879099 0.349191 0.756759 0.054 Uiso 1 1 calc R U . . .
C36 C 0.85197(18) 0.3813(3) 0.6693(3) 0.0347(15) Uani 1 1 d . . . . .
C37 C 0.88624(18) 0.4114(3) 0.6519(3) 0.0371(16) Uani 1 1 d . . . . .
H37 H 0.907715 0.415226 0.685696 0.045 Uiso 1 1 calc R U . . .
C38 C 0.92743(18) 0.4915(3) 0.5448(3) 0.0387(16) Uani 1 1 d . . . . .
C39 C 0.96239(19) 0.5336(3) 0.5430(3) 0.0436(17) Uani 1 1 d . . . . .
C40 C 0.9801(2) 0.5639(4) 0.5953(4) 0.062(2) Uani 1 1 d . . . . .
H40 H 0.970367 0.560326 0.633708 0.075 Uiso 1 1 calc R U . . .
C41 C 1.0137(2) 0.6016(4) 0.5938(4) 0.063(2) Uani 1 1 d . . . . .
H41 H 1.026326 0.623186 0.630937 0.076 Uiso 1 1 calc R U . A 1
C42 C 1.00945(18) 0.5767(4) 0.4835(4) 0.064(2) Uani 1 1 d . . . . .
H42 H 1.019288 0.580449 0.445269 0.076 Uiso 1 1 calc R U . B 1
C43 C 0.9767(2) 0.5416(3) 0.4849(4) 0.057(2) Uani 1 1 d . . . . .
H43 H 0.963422 0.522293 0.446924 0.069 Uiso 1 1 calc R U . . .
C44 C 0.74263(17) 0.3593(3) 0.6071(3) 0.0374(15) Uani 1 1 d . . . . .
H44A H 0.742029 0.331260 0.569594 0.045 Uiso 1 1 calc R U . . .
H44B H 0.724094 0.341649 0.632122 0.045 Uiso 1 1 calc R U . . .
C45 C 0.82835(19) 0.2996(3) 0.8112(3) 0.0447(17) Uani 1 1 d . . . . .
H45A H 0.855489 0.302734 0.831648 0.067 Uiso 1 1 calc R U . . .
H45B H 0.812367 0.321385 0.837549 0.067 Uiso 1 1 calc R U . . .
H45C H 0.820869 0.254364 0.806330 0.067 Uiso 1 1 calc R U . . .
C46 C 0.70171(16) 0.3686(3) 0.3984(3) 0.0301(14) Uani 1 1 d . . . . .
C47 C 0.73194(18) 0.3363(3) 0.3813(3) 0.0357(15) Uani 1 1 d . . . . .
C48 C 0.72881(17) 0.3073(3) 0.3206(3) 0.0418(17) Uani 1 1 d . . . . .
H48 H 0.749836 0.284193 0.309667 0.050 Uiso 1 1 calc R U . . .
C49 C 0.6951(2) 0.3132(3) 0.2781(3) 0.0484(18) Uani 1 1 d . . . . .
C50 C 0.66462(18) 0.3461(3) 0.2952(3) 0.0446(17) Uani 1 1 d . . . . .
H50 H 0.641096 0.349327 0.265549 0.054 Uiso 1 1 calc R U . . .
C51 C 0.66751(18) 0.3749(3) 0.3551(3) 0.0403(16) Uani 1 1 d . . . . .
C52 C 0.63705(18) 0.4152(3) 0.3625(3) 0.0437(17) Uani 1 1 d . . . . .
H52 H 0.618474 0.424704 0.325583 0.052 Uiso 1 1 calc R U . . .
C53 C 0.5906(2) 0.5022(3) 0.4608(3) 0.0457(17) Uani 1 1 d . . . . .
C54 C 0.5527(2) 0.5387(4) 0.4556(4) 0.059(2) Uani 1 1 d . . . . .
C55 C 0.5402(2) 0.5598(4) 0.5105(4) 0.061(2) Uani 1 1 d . . . . .
H55 H 0.554534 0.550983 0.551732 0.073 Uiso 1 1 calc R U . . .
C56 C 0.5049(2) 0.5951(3) 0.5019(4) 0.054(2) Uani 1 1 d . . . . .
H56 H 0.495127 0.609442 0.537928 0.065 Uiso 1 1 calc R U . . .
C57 C 0.4976(2) 0.5890(4) 0.3860(4) 0.054(2) Uani 1 1 d . . . . .
H57 H 0.483712 0.598605 0.344586 0.065 Uiso 1 1 calc R U . . .
C58 C 0.5326(2) 0.5537(4) 0.3952(4) 0.058(2) Uani 1 1 d . . . . .
H58 H 0.537706 0.546267 0.353743 0.070 Uiso 1 1 d R U . . .
C59 C 0.76925(18) 0.3382(3) 0.4241(3) 0.0385(16) Uani 1 1 d . . . . .
H59A H 0.765307 0.320751 0.465391 0.046 Uiso 1 1 calc R U . . .
H59B H 0.786181 0.307580 0.407002 0.046 Uiso 1 1 calc R U . . .
C60 C 0.68926(18) 0.2816(3) 0.2124(3) 0.0446(17) Uani 1 1 d . . . . .
H60A H 0.680307 0.237440 0.215338 0.067 Uiso 1 1 calc R U . . .
H60B H 0.713719 0.281443 0.196990 0.067 Uiso 1 1 calc R U . . .
H60C H 0.670045 0.305892 0.182654 0.067 Uiso 1 1 calc R U . . .
C61 C 0.70598(18) 0.5303(3) 0.3784(3) 0.0393(16) Uani 1 1 d . . . . .
C62 C 0.68805(19) 0.5695(3) 0.4198(3) 0.0392(16) Uani 1 1 d . . . . .
C63 C 0.65475(18) 0.6008(3) 0.3955(3) 0.0378(15) Uani 1 1 d . . . . .
H63 H 0.642746 0.626774 0.422709 0.045 Uiso 1 1 calc R U . . .
C64 C 0.6380(2) 0.5955(3) 0.3314(3) 0.0455(18) Uani 1 1 d . . . . .
C65 C 0.6545(2) 0.5572(3) 0.2908(3) 0.0462(18) Uani 1 1 d . . . . .
H65 H 0.642365 0.552414 0.247519 0.055 Uiso 1 1 calc R U . . .
C66 C 0.68947(18) 0.5255(3) 0.3144(3) 0.0388(16) Uani 1 1 d . . . . .
C67 C 0.70103(18) 0.4895(3) 0.2660(3) 0.0403(16) Uani 1 1 d . . . . .
H67 H 0.682601 0.481317 0.228545 0.048 Uiso 1 1 calc R U . . .
C68 C 0.77665(18) 0.3978(3) 0.2329(3) 0.0384(16) Uani 1 1 d . . . . .
C69 C 0.78792(18) 0.3554(3) 0.1837(3) 0.0360(15) Uani 1 1 d . . . . .
C70 C 0.7633(2) 0.3401(3) 0.1266(3) 0.0436(17) Uani 1 1 d . . . . .
H70 H 0.737869 0.356944 0.118005 0.052 Uiso 1 1 calc R U . . .
C71 C 0.77594(19) 0.3004(3) 0.0824(3) 0.0433(17) Uani 1 1 d . . . . .
H71 H 0.758817 0.289107 0.044287 0.052 Uiso 1 1 calc R U . . .
C72 C 0.83754(18) 0.2921(3) 0.1496(3) 0.0411(16) Uani 1 1 d . . . . .
H72 H 0.862859 0.274839 0.157020 0.049 Uiso 1 1 calc R U . . .
C73 C 0.82647(19) 0.3314(3) 0.1954(3) 0.0403(16) Uani 1 1 d . . . . .
H73 H 0.843948 0.341912 0.233318 0.048 Uiso 1 1 calc R U . . .
C74 C 0.70600(18) 0.5793(3) 0.4864(3) 0.0326(14) Uani 1 1 d . . . . .
H74A H 0.732364 0.596284 0.488479 0.039 Uiso 1 1 calc R U . . .
H74B H 0.691068 0.611748 0.505437 0.039 Uiso 1 1 calc R U . . .
C75 C 0.59863(19) 0.6262(4) 0.3081(3) 0.053(2) Uani 1 1 d . . . . .
H75A H 0.599625 0.652439 0.270379 0.080 Uiso 1 1 calc R U . . .
H75B H 0.591892 0.653433 0.341745 0.080 Uiso 1 1 calc R U . . .
H75C H 0.579167 0.592574 0.297173 0.080 Uiso 1 1 calc R U . . .
C76 C 0.88103(18) 0.4125(3) 0.3506(3) 0.0368(15) Uani 1 1 d . . . . .
C77 C 0.89714(19) 0.3534(3) 0.3576(3) 0.0428(17) Uani 1 1 d . . . . .
C78 C 0.92278(18) 0.3339(4) 0.3186(3) 0.0477(18) Uani 1 1 d . . . . .
H78 H 0.934726 0.293013 0.324986 0.057 Uiso 1 1 calc R U . . .
C79 C 0.93102(18) 0.3742(3) 0.2703(3) 0.0386(16) Uani 1 1 d . . . . .
C80 C 0.91395(17) 0.4343(3) 0.2631(3) 0.0366(15) Uani 1 1 d . . . . .
H80 H 0.919853 0.462788 0.231583 0.044 Uiso 1 1 calc R U . . .
C81 C 0.88791(17) 0.4535(3) 0.3021(3) 0.0353(15) Uani 1 1 d . . . . .
C82 C 0.86976(18) 0.5161(3) 0.2919(3) 0.0422(16) Uani 1 1 d . . . . .
H82 H 0.881901 0.546652 0.269243 0.051 Uiso 1 1 calc R U . . .
C83 C 0.79813(18) 0.6186(3) 0.3128(3) 0.0373(15) Uani 1 1 d . . . . .
C84 C 0.78437(18) 0.6866(3) 0.2974(3) 0.0408(16) Uani 1 1 d . . . . .
C85 C 0.8075(2) 0.7345(3) 0.2794(3) 0.0431(17) Uani 1 1 d . . . . .
H85 H 0.833492 0.725739 0.276576 0.052 Uiso 1 1 calc R U . . .
C86 C 0.7923(2) 0.7945(4) 0.2658(3) 0.0524(19) Uani 1 1 d . . . . .
H86 H 0.808131 0.827701 0.254240 0.063 Uiso 1 1 calc R U . C 1
C87 C 0.7311(2) 0.7597(3) 0.2868(3) 0.0496(19) Uani 1 1 d . . . . .
H87 H 0.705112 0.768571 0.289605 0.060 Uiso 1 1 calc R U . D 1
C88 C 0.74608(19) 0.7001(3) 0.3004(3) 0.0429(17) Uani 1 1 d . . . . .
H88 H 0.730213 0.667078 0.312215 0.052 Uiso 1 1 calc R U . . .
C89 C 0.8906(2) 0.3073(3) 0.4045(3) 0.0445(17) Uani 1 1 d . . . . .
H89A H 0.863670 0.295085 0.394704 0.053 Uiso 1 1 d R U . . .
H89B H 0.905960 0.269165 0.401874 0.053 Uiso 1 1 d R U . . .
C90 C 0.95851(18) 0.3575(3) 0.2253(3) 0.0383(16) Uani 1 1 d . . . . .
H90A H 0.977340 0.325795 0.245561 0.058 Uiso 1 1 calc R U . . .
H90B H 0.971980 0.396375 0.215743 0.058 Uiso 1 1 calc R U . . .
H90C H 0.943835 0.339661 0.185773 0.058 Uiso 1 1 calc R U . . .
C91 C 0.69835(18) 0.5783(3) 0.7793(3) 0.0442(17) Uani 1 1 d . . . . .
H91A H 0.675219 0.601198 0.758431 0.066 Uiso 1 1 calc R U . E 1
H91B H 0.709773 0.600863 0.818480 0.066 Uiso 1 1 calc R U . F 1
H91C H 0.691406 0.534563 0.789701 0.066 Uiso 1 1 calc R U . G 1
C92 C 0.6715(2) 0.2860(3) 0.4575(3) 0.0534(19) Uani 1 1 d . . . . .
H92A H 0.675154 0.315695 0.423596 0.080 Uiso 1 1 calc R U . . .
H92B H 0.655499 0.249824 0.439058 0.080 Uiso 1 1 calc R U . . .
H92C H 0.696569 0.270037 0.479227 0.080 Uiso 1 1 calc R U . . .
C93 C 0.5092(2) 0.1887(3) 0.3169(4) 0.0490(18) Uani 1 1 d . . . . .
C94 C 0.4919(2) 0.2370(4) 0.2761(4) 0.057(2) Uani 1 1 d . . . . .
C95 C 0.5102(2) 0.2599(4) 0.2280(4) 0.056(2) Uani 1 1 d . . . . .
H95 H 0.498229 0.291213 0.198550 0.068 Uiso 1 1 calc R U . . .
C96 C 0.5469(2) 0.2357(3) 0.2241(4) 0.054(2) Uani 1 1 d . . . . .
C97 C 0.5643(2) 0.1890(3) 0.2671(3) 0.0513(19) Uani 1 1 d . . . . .
H97 H 0.589753 0.174679 0.266262 0.062 Uiso 1 1 calc R U . . .
C98 C 0.5440(2) 0.1643(4) 0.3107(4) 0.058(2) Uani 1 1 d . . . . .
C99 C 0.5625(2) 0.1094(4) 0.3505(4) 0.063(2) Uani 1 1 d . . . . .
H99 H 0.586845 0.093536 0.344819 0.075 Uiso 1 1 calc R U . . .
C100 C 0.5626(2) 0.0298(4) 0.4904(4) 0.062(2) Uani 1 1 d . . . . .
C101 C 0.5888(2) -0.0031(4) 0.5454(4) 0.060(2) Uani 1 1 d . . . . .
C102 C 0.5704(2) -0.0286(4) 0.5941(4) 0.060(2) Uani 1 1 d . . . . .
H102 H 0.543267 -0.025481 0.590968 0.072 Uiso 1 1 calc R U . . .
C103 C 0.59251(19) -0.0572(3) 0.6446(3) 0.0462(18) Uani 1 1 d . . . . .
H103 H 0.580573 -0.073583 0.677553 0.055 Uiso 1 1 calc R U . . .
C104 C 0.6494(2) -0.0415(3) 0.6009(4) 0.054(2) Uani 1 1 d . . . . .
H104 H 0.676043 -0.049243 0.602385 0.065 Uiso 1 1 calc R U . . .
C105 C 0.6293(2) -0.0094(4) 0.5508(3) 0.058(2) Uani 1 1 d . . . . .
H105 H 0.642057 0.008735 0.519551 0.070 Uiso 1 1 calc R U . . .
C106 C 0.45480(19) 0.2620(3) 0.2813(4) 0.054(2) Uani 1 1 d . . . . .
H10A H 0.457953 0.297001 0.313116 0.064 Uiso 1 1 calc R U . . .
H10B H 0.442252 0.280115 0.239836 0.064 Uiso 1 1 calc R U . . .
C107 C 0.57085(19) 0.2595(3) 0.1770(3) 0.0498(18) Uani 1 1 d . . . . .
H10C H 0.564925 0.304766 0.167195 0.075 Uiso 1 1 calc R U . . .
H10D H 0.564889 0.234133 0.137813 0.075 Uiso 1 1 calc R U . . .
H10E H 0.598247 0.255060 0.195418 0.075 Uiso 1 1 calc R U . . .
C108 C 0.9649(2) 0.3845(4) 0.0757(4) 0.066(2) Uani 1 1 d . . . . .
C109 C 0.9645(2) 0.3201(4) 0.0498(4) 0.056(2) Uani 1 1 d . . . . .
C110 C 0.9289(2) 0.2956(3) 0.0197(3) 0.055(2) Uani 1 1 d . . . . .
H110 H 0.927869 0.252930 0.003813 0.067 Uiso 1 1 calc R U . . .
C111 C 0.8950(2) 0.3307(3) 0.0122(3) 0.0477(18) Uani 1 1 d . . . . .
C112 C 0.8968(2) 0.3935(3) 0.0356(3) 0.0505(19) Uani 1 1 d . . . . .
H112 H 0.874020 0.418682 0.030119 0.061 Uiso 1 1 calc R U . . .
C113 C 0.9319(2) 0.4203(4) 0.0672(4) 0.060(2) Uani 1 1 d . . . . .
C114 C 0.9315(2) 0.4815(3) 0.0959(3) 0.055(2) Uani 1 1 d . . . . .
H114 H 0.907702 0.503557 0.093322 0.067 Uiso 1 1 calc R U . . .
C115 C 0.9832(2) 0.5907(4) 0.1989(4) 0.060(2) Uani 1 1 d . . . . .
C116 C 0.9803(2) 0.6501(4) 0.2348(4) 0.058(2) Uani 1 1 d . . . . .
C117 C 0.9487(2) 0.6901(4) 0.2270(4) 0.059(2) Uani 1 1 d . . . . .
H117 H 0.927444 0.681276 0.193869 0.071 Uiso 1 1 calc R U . . .
C118 C 0.9469(2) 0.7431(4) 0.2662(4) 0.055(2) Uani 1 1 d . . . . .
H118 H 0.925487 0.769895 0.259551 0.066 Uiso 1 1 d R U . . .
C119 C 1.0093(2) 0.7139(4) 0.3253(4) 0.063(2) Uani 1 1 d . . . . .
H119 H 1.029364 0.721009 0.360728 0.075 Uiso 1 1 calc R U . . .
C120 C 1.0114(2) 0.6635(3) 0.2849(4) 0.053(2) Uani 1 1 d . . . . .
H120 H 1.033889 0.637536 0.290630 0.064 Uiso 1 1 calc R U . . .
C121 C 0.99818(19) 0.2823(4) 0.0599(4) 0.058(2) Uani 1 1 d . . . . .
H12A H 1.011472 0.285215 0.104759 0.069 Uiso 1 1 calc R U . . .
H12B H 0.991813 0.236778 0.049659 0.069 Uiso 1 1 calc R U . . .
C122 C 0.8565(2) 0.3107(4) -0.0189(3) 0.065(2) Uani 1 1 d . . . . .
H12C H 0.838255 0.345670 -0.016942 0.078 Uiso 1 1 calc R U . . .
H12D H 0.856743 0.300073 -0.063459 0.078 Uiso 1 1 calc R U . . .
H12E H 0.848749 0.272845 0.002822 0.078 Uiso 1 1 calc R U . . .
C123 C 0.9882(4) 0.7594(4) 0.5810(8) 0.046(4) Uani 0.4 1 d D . P . .
H12L H 1.012153 0.767306 0.590089 0.069 Uiso 0.4 1 d R U P . .
H12M H 0.983303 0.737836 0.546739 0.069 Uiso 0.4 1 d R U P . .
H12N H 0.981493 0.737986 0.611019 0.069 Uiso 0.4 1 d R U P . .
C124 C 0.5672(5) 0.6939(9) 0.5373(9) 0.055(5) Uani 0.4 1 d . U P . .
H12O H 0.557032 0.664275 0.504002 0.082 Uiso 0.4 1 d R U P . .
H12P H 0.573472 0.671265 0.576891 0.082 Uiso 0.4 1 d R U P . .
H12Q H 0.548342 0.726305 0.540352 0.082 Uiso 0.4 1 d R U P . .
C125 C 0.4758(5) 0.3819(9) 0.1121(9) 0.061(5) Uani 0.4 1 d . U P . .
H12R H 0.484700 0.414960 0.142544 0.092 Uiso 0.4 1 d R U P . .
H12S H 0.462870 0.401140 0.073174 0.092 Uiso 0.4 1 d R U P . .
H12T H 0.458270 0.354250 0.128584 0.092 Uiso 0.4 1 d R U P . .
C126 C 0.6678(3) 0.8150(5) 0.4311(7) 0.039(4) Uani 0.4 1 d D . P . .
H12U H 0.667625 0.834130 0.471862 0.058 Uiso 0.4 1 d R U P . .
H12V H 0.642475 0.799510 0.413482 0.058 Uiso 0.4 1 d R U P . .
H12W H 0.675405 0.846450 0.403051 0.058 Uiso 0.4 1 d R U P . .
C127 C 0.7771(7) 0.8959(16) 0.4090(17) 0.050(9) Uani 0.2 1 d D U P H 1
H12F H 0.771228 0.909254 0.449044 0.075 Uiso 0.2 1 d R U P I 1
H12G H 0.756908 0.868544 0.387594 0.075 Uiso 0.2 1 d R U P J 1
H12H H 0.779128 0.933014 0.383144 0.075 Uiso 0.2 1 d R U P K 1
C128 C 0.8310(7) 0.9304(11) 0.4561(12) 0.023(6) Uani 0.2 1 d D U P H 2
H12I H 0.812200 0.966380 0.441790 0.035 Uiso 0.2 1 d R U P L 2
H12J H 0.855530 0.945920 0.450240 0.035 Uiso 0.2 1 d R U P M 2
H12K H 0.831600 0.928590 0.502700 0.035 Uiso 0.2 1 d R U P N 2
Er1 Er 0.73012(2) 0.52211(2) 0.63875(2) 0.04125(8) Uani 1 1 d . . . . .
Er2 Er 0.66648(2) 0.42872(2) 0.52519(2) 0.04295(9) Uani 1 1 d . . . . .
Er3 Er 0.76055(2) 0.45660(2) 0.50398(2) 0.03661(8) Uani 1 1 d . . . . .
Er4 Er 0.85349(2) 0.40704(2) 0.49343(2) 0.03646(8) Uani 1 1 d . . . . .
Er5 Er 0.79359(2) 0.47453(2) 0.36056(2) 0.03711(8) Uani 1 1 d . . . . .
N1 N 0.68244(16) 0.6073(3) 0.6264(3) 0.0511(16) Uani 1 1 d . . . . .
N2 N 0.69272(15) 0.6700(3) 0.6162(3) 0.0467(15) Uani 1 1 d . . . . .
H2 H 0.676009 0.701656 0.608227 0.056 Uiso 1 1 calc R U . . .
N3 N 0.79561(15) 0.8524(3) 0.6111(3) 0.0443(14) Uani 1 1 d . . . . .
N4 N 0.79039(15) 0.5058(3) 0.7196(2) 0.0410(13) Uani 1 1 d . . . . .
N5 N 0.78724(14) 0.4725(2) 0.7753(2) 0.0378(13) Uani 1 1 d . . . . .
H5A H 0.806469 0.467640 0.807563 0.045 Uiso 1 1 calc R U . . .
N6 N 0.72647(16) 0.3470(3) 0.9362(3) 0.0470(15) Uani 1 1 d . . . . .
N7 N 0.89143(14) 0.4324(3) 0.6005(2) 0.0394(13) Uani 1 1 d . . . . .
N8 N 0.92606(15) 0.4644(2) 0.6022(2) 0.0407(13) Uani 1 1 d . . . . .
H8 H 0.944587 0.466885 0.635842 0.049 Uiso 1 1 calc R U . . .
N9 N 1.02777(15) 0.6064(2) 0.5381(3) 0.042(3) Uani 0.5 1 d . . P O 1
N10 N 0.63216(15) 0.4402(3) 0.4150(3) 0.0454(14) Uani 1 1 d . . . . .
N11 N 0.59922(16) 0.4817(3) 0.4015(3) 0.0510(16) Uani 1 1 d . . . . .
H11A H 0.586659 0.492458 0.363565 0.061 Uiso 1 1 calc R U . . .
N12 N 0.48461(17) 0.6087(3) 0.4400(3) 0.0596(18) Uani 1 1 d . . . . .
N13 N 0.73850(14) 0.4647(2) 0.2697(3) 0.0379(13) Uani 1 1 d . . . . .
N14 N 0.74228(15) 0.4304(3) 0.2193(2) 0.0401(13) Uani 1 1 d . . . . .
H14 H 0.725658 0.428745 0.183216 0.048 Uiso 1 1 calc R U . . .
N15 N 0.81288(14) 0.2773(2) 0.0934(2) 0.0357(12) Uani 1 1 d . . . . .
N16 N 0.83995(15) 0.5337(2) 0.3099(2) 0.0414(14) Uani 1 1 d . . . . .
N17 N 0.83286(15) 0.5994(3) 0.2955(3) 0.0439(14) Uani 1 1 d . . . . .
H17 H 0.848052 0.624584 0.278217 0.053 Uiso 1 1 calc R U . . .
N18 N 0.75418(16) 0.8075(3) 0.2687(3) 0.047(3) Uani 0.5 1 d . . P P 1
N19 N 0.54443(18) 0.0826(3) 0.3945(3) 0.0551(17) Uani 1 1 d . . . . .
N20 N 0.57483(19) 0.0484(3) 0.4358(3) 0.071(2) Uani 1 1 d . . . . .
H20B H 0.597801 0.040579 0.427207 0.085 Uiso 1 1 calc R U . . .
N21 N 0.63258(18) -0.0635(3) 0.6502(3) 0.0618(18) Uani 1 1 d . . . . .
N22 N 0.96278(17) 0.5078(3) 0.1254(3) 0.0555(17) Uani 1 1 d . . . . .
N23 N 0.95238(17) 0.5679(3) 0.1513(3) 0.0614(18) Uani 1 1 d . . . . .
H23 H 0.930228 0.587701 0.139330 0.074 Uiso 1 1 calc R U . . .
N24 N 0.97646(16) 0.7561(3) 0.3139(3) 0.0540(16) Uani 1 1 d . . . . .
O1 O 0.64097(12) 0.3698(2) 0.6075(2) 0.0455(12) Uani 1 1 d . . . . .
O2 O 0.66834(12) 0.4825(2) 0.6218(2) 0.0454(12) Uani 1 1 d . . . . .
O3 O 0.75097(13) 0.6257(2) 0.6301(2) 0.0430(11) Uani 1 1 d . . . . .
O4 O 0.81435(12) 0.49978(18) 0.46733(19) 0.0357(10) Uani 1 1 d . . . . .
O5 O 0.78381(12) 0.5268(2) 0.58649(19) 0.0381(10) Uani 1 1 d . . . . .
O6 O 0.72664(12) 0.4449(2) 0.72231(19) 0.0395(11) Uani 1 1 d . . . . .
O7 O 0.73064(12) 0.41997(19) 0.58633(19) 0.0372(10) Uani 1 1 d . . . . .
O8 O 0.81106(11) 0.40142(19) 0.56570(19) 0.0353(10) Uani 1 1 d . . . . .
O9 O 0.90139(12) 0.48515(19) 0.49630(19) 0.0373(10) Uani 1 1 d . . . . .
O10 O 0.78963(11) 0.39371(18) 0.43690(18) 0.0324(10) Uani 1 1 d . . . . .
O11 O 0.70742(11) 0.3951(2) 0.45741(19) 0.0377(10) Uani 1 1 d . . . . .
O12 O 0.61171(13) 0.4968(2) 0.5133(2) 0.0479(12) Uani 1 1 d . . . . .
O13 O 0.70782(11) 0.5231(2) 0.52154(18) 0.0349(10) Uani 1 1 d . . . . .
O14 O 0.74027(10) 0.50047(19) 0.40429(18) 0.0330(10) Uani 1 1 d . . . . .
O15 O 0.79904(12) 0.3996(2) 0.28640(19) 0.0377(10) Uani 1 1 d . . . . .
O16 O 0.89958(12) 0.3325(2) 0.4639(2) 0.048(2) Uani 0.5 1 d . . P Q 1
O17 O 0.85486(12) 0.4266(2) 0.3879(2) 0.0404(11) Uani 1 1 d . . . . .
O18 O 0.77974(11) 0.5799(2) 0.34242(19) 0.0386(11) Uani 1 1 d . . . . .
O19 O 0.72623(12) 0.5757(2) 0.7365(2) 0.046(2) Uani 0.5 1 d . . P R 1
O20 O 0.65331(13) 0.3179(2) 0.5010(2) 0.0532(13) Uani 1 1 d . . . . .
H20A H 0.659054 0.294555 0.540825 0.064 Uiso 1 1 d R U . . .
O21 O 0.43200(14) 0.2150(3) 0.2991(2) 0.0634(15) Uani 1 1 d . . . . .
O22 O 0.48793(14) 0.1629(3) 0.3567(2) 0.0610(14) Uani 1 1 d . . . . .
H22A H 0.498376 0.130981 0.385157 0.073 Uiso 1 1 d R U . . .
O23 O 0.53031(14) 0.0488(2) 0.4987(2) 0.0598(14) Uani 1 1 d . . . . .
O24 O 1.02130(13) 0.3067(3) 0.0197(2) 0.0601(14) Uani 1 1 d . . . . .
O25 O 0.99994(14) 0.4071(2) 0.0988(2) 0.0610(14) Uani 1 1 d . . . . .
H25A H 1.001953 0.449786 0.111767 0.073 Uiso 1 1 d R U . . .
O26 O 1.01238(14) 0.5547(3) 0.2102(2) 0.0635(15) Uani 1 1 d . . . . .
O27 O 0.6093(3) 0.7345(6) 0.5230(6) 0.062(4) Uani 0.4 1 d . . P . .
H27A H 0.605680 0.780166 0.520104 0.075 Uiso 0.4 1 d R U P . .
O28 O 0.9665(3) 0.8216(3) 0.5760(6) 0.071(4) Uani 0.4 1 d D . P . .
H28A H 0.953326 0.823443 0.538500 0.086 Uiso 0.4 1 d R U P . .
O29 O 0.5116(4) 0.3504(6) 0.0999(6) 0.063(4) Uani 0.4 1 d . . P . .
H29 H 0.516987 0.325026 0.065106 0.076 Uiso 0.4 1 d R U P . .
O30 O 0.6959(3) 0.7611(4) 0.4368(5) 0.060(4) Uani 0.4 1 d D . P . .
H30 H 0.697384 0.715107 0.439082 0.072 Uiso 0.4 1 d R U P . .
O31 O 0.8186(3) 0.8626(6) 0.4182(5) 0.054(3) Uani 0.4 1 d D . P . .
H31A H 0.838035 0.837922 0.421459 0.065 Uiso 0.2 1 d R U P . .
H31B H 0.815215 0.825722 0.400989 0.065 Uiso 0.2 1 d R U P . .
O1W O 1.000000 0.000000 0.500000 0.056(3) Uani 0.6 2 d S . P . .
H1WA H 0.976500 -0.011060 0.490240 0.067 Uiso 0.3 1 d R U P . .
H1WB H 1.002420 0.038760 0.488990 0.067 Uiso 0.3 1 d R U P . .
O2W O 1.0461(4) 0.4720(7) 0.2249(8) 0.055(5) Uani 0.3 1 d . . P . .
H2WA H 1.027838 0.479628 0.244824 0.066 Uiso 0.3 1 d R U P . .
H2WB H 1.064588 0.497748 0.237554 0.066 Uiso 0.3 1 d R U P . .
O3W O 0.6998(3) 0.4525(5) 0.0700(6) 0.057(3) Uani 0.4 1 d . U P . .
H3WA H 0.698050 0.443423 0.108048 0.068 Uiso 0.4 1 d R U P . .
H3WB H 0.726989 0.453473 0.070278 0.068 Uiso 0.4 1 d R U P . .
O4W O 0.6179(5) 0.1641(8) 0.5493(10) 0.078(6) Uani 0.3 1 d . . P . .
H4WA H 0.640646 0.151752 0.548088 0.093 Uiso 0.3 1 d R U P . .
H4WB H 0.601976 0.143212 0.522058 0.093 Uiso 0.3 1 d R U P . .
O5W O 0.5482(4) 0.3852(7) 0.3870(7) 0.044(4) Uani 0.3 1 d . U P . .
H5WA H 0.526517 0.372767 0.366507 0.053 Uiso 0.3 1 d R U P . .
H5WB H 0.556507 0.358227 0.416137 0.053 Uiso 0.3 1 d R U P . .
O6W O 0.5397(3) 0.3803(6) 0.2164(5) 0.051(3) Uani 0.4 1 d . . P . .
H6WA H 0.562309 0.390706 0.234429 0.061 Uiso 0.4 1 d R U P . .
H6WB H 0.524809 0.412416 0.215609 0.061 Uiso 0.4 1 d R U P . .
O7W O 0.5424(5) 0.2053(8) 0.4647(8) 0.070(5) Uani 0.3 1 d . . P . .
H7WA H 0.518934 0.208850 0.468269 0.084 Uiso 0.3 1 d R U P . .
H7WB H 0.551674 0.242260 0.460199 0.084 Uiso 0.3 1 d R U P . .
O8W O 0.6322(4) 0.5147(8) 0.8504(7) 0.053(4) Uani 0.3 1 d . . P . .
H8WA H 0.613451 0.512964 0.819217 0.064 Uiso 0.3 1 d R U P . .
H8WB H 0.646641 0.482134 0.849517 0.064 Uiso 0.3 1 d R U P . .
O9W O 0.9154(4) 0.4288(8) 0.8779(6) 0.047(4) Uani 0.3 1 d . . P . .
H9WA H 0.932458 0.457990 0.884113 0.056 Uiso 0.3 1 d R U P . .
H9WB H 0.913228 0.411980 0.913223 0.056 Uiso 0.3 1 d R U P . .
O10W O 0.5381(5) 0.5166(7) 0.2321(7) 0.055(4) Uani 0.3 1 d . . P . .
H10F H 0.516887 0.521211 0.206321 0.065 Uiso 0.3 1 d R U P . .
H10G H 0.538097 0.480901 0.251311 0.065 Uiso 0.3 1 d R U P . .
O11W O 0.6082(4) 0.6909(9) 0.6961(7) 0.064(5) Uani 0.3 1 d . . P . .
H11B H 0.626232 0.692492 0.728438 0.077 Uiso 0.3 1 d R U P . .
H11C H 0.617352 0.697832 0.662698 0.077 Uiso 0.3 1 d R U P . .
O12W O 0.6679(4) 0.5542(8) -0.0074(7) 0.051(4) Uani 0.3 1 d . . P . .
H12X H 0.686440 0.542011 -0.024702 0.061 Uiso 0.3 1 d R U P . .
H12Y H 0.656600 0.587901 -0.023802 0.061 Uiso 0.3 1 d R U P . .
O13W O 0.8222(4) 0.4959(6) 0.1263(6) 0.037(3) Uani 0.3 1 d . U P . .
H13A H 0.811122 0.496018 0.158359 0.044 Uiso 0.3 1 d R U P . .
H13B H 0.839962 0.467838 0.131599 0.044 Uiso 0.3 1 d R U P . .
O14W O 0.8914(5) 0.6648(7) 0.3439(7) 0.053(4) Uani 0.3 1 d . . P . .
H14C H 0.873497 0.642506 0.354453 0.063 Uiso 0.3 1 d R U P . .
H14D H 0.900987 0.689376 0.374433 0.063 Uiso 0.3 1 d R U P . .
O15W O 0.8797(4) 0.8737(7) 0.3542(8) 0.054(4) Uani 0.3 1 d . . P . .
H15D H 0.889311 0.899583 0.383540 0.065 Uiso 0.3 1 d R U P . .
H15E H 0.888011 0.836083 0.363730 0.065 Uiso 0.3 1 d R U P . .
O16W O 0.8944(4) 0.7298(7) 0.4664(7) 0.048(4) Uani 0.3 1 d . . P . .
H16A H 0.913560 0.752590 0.461880 0.058 Uiso 0.3 1 d R U P . .
H16B H 0.875730 0.754890 0.471100 0.058 Uiso 0.3 1 d R U P . .
O16A O 0.89958(12) 0.3325(2) 0.4639(2) 0.048 Uani 0.5 1 d . . P Q 2
N9A N 1.02777(15) 0.6064(2) 0.5381(3) 0.042 Uani 0.5 1 d . . P O 2
O19A O 0.72623(12) 0.5757(2) 0.7365(2) 0.046 Uani 0.5 1 d . . P R 2
N18A N 0.75418(16) 0.8075(3) 0.2687(3) 0.047 Uani 0.5 1 d . . P P 2

loop_
_atom_site_aniso_label
_atom_site_aniso_U_11
_atom_site_aniso_U_22
_atom_site_aniso_U_33
_atom_site_aniso_U_23
_atom_site_aniso_U_13
_atom_site_aniso_U_12
C1 0.029(3) 0.043(4) 0.035(4) 0.004(3) -0.006(3) -0.010(3)
C2 0.049(4) 0.050(5) 0.056(5) 0.016(4) 0.001(4) 0.006(4)
C3 0.060(5) 0.047(4) 0.054(5) 0.000(4) 0.017(4) -0.011(4)
C4 0.031(4) 0.070(5) 0.045(4) -0.009(4) 0.010(3) 0.012(4)
C5 0.038(4) 0.049(4) 0.040(4) -0.008(3) 0.013(3) -0.001(3)
C6 0.045(4) 0.055(5) 0.041(4) -0.007(4) 0.007(3) -0.007(4)
C7 0.044(4) 0.038(4) 0.039(4) 0.009(3) -0.011(3) -0.004(3)
C8 0.050(4) 0.034(4) 0.034(4) -0.012(3) 0.003(3) 0.000(3)
C9 0.052(5) 0.040(4) 0.054(5) 0.000(4) -0.001(4) -0.004(3)
C10 0.054(4) 0.043(4) 0.042(4) 0.008(3) 0.017(3) 0.010(3)
C11 0.058(4) 0.039(4) 0.047(4) 0.012(3) 0.023(4) -0.011(3)
C12 0.060(5) 0.034(4) 0.059(5) -0.008(4) -0.008(4) -0.002(3)
C13 0.058(5) 0.033(4) 0.060(5) -0.004(4) 0.019(4) -0.009(3)
C14 0.043(4) 0.068(5) 0.043(4) 0.007(4) 0.014(3) -0.001(4)
C15 0.040(4) 0.079(6) 0.044(4) 0.013(4) 0.007(3) 0.016(4)
C16 0.037(4) 0.036(4) 0.043(4) -0.001(3) 0.025(3) -0.013(3)
C17 0.038(4) 0.047(4) 0.030(4) 0.013(3) 0.003(3) -0.005(3)
C18 0.031(3) 0.042(4) 0.031(4) -0.008(3) -0.010(3) -0.009(3)
C19 0.033(3) 0.048(4) 0.035(4) -0.012(3) 0.005(3) -0.007(3)
C20 0.036(4) 0.042(4) 0.051(4) 0.015(3) 0.020(3) -0.005(3)
C21 0.062(5) 0.025(4) 0.036(4) 0.004(3) 0.007(3) -0.001(3)
C22 0.048(4) 0.043(4) 0.033(4) -0.015(3) -0.004(3) -0.018(3)
C23 0.047(4) 0.037(4) 0.042(4) -0.025(3) 0.008(3) -0.006(3)
C24 0.049(4) 0.031(4) 0.041(4) 0.006(3) -0.009(3) 0.013(3)
C25 0.049(4) 0.056(5) 0.047(5) 0.016(4) 0.003(4) -0.021(4)
C26 0.061(5) 0.058(5) 0.044(5) 0.007(4) -0.012(4) -0.013(4)
C27 0.046(4) 0.062(5) 0.042(4) 0.010(4) 0.012(3) -0.021(4)
C28 0.045(4) 0.082(6) 0.029(4) 0.023(4) -0.019(3) -0.027(4)
C29 0.024(3) 0.043(4) 0.056(5) -0.003(3) 0.011(3) 0.008(3)
C30 0.053(4) 0.045(4) 0.043(4) -0.017(3) 0.015(3) -0.018(3)
C31 0.038(4) 0.032(3) 0.042(4) 0.011(3) 0.014(3) 0.007(3)
C32 0.037(3) 0.031(3) 0.037(4) -0.013(3) 0.014(3) 0.012(3)
C33 0.036(4) 0.028(3) 0.038(4) 0.015(3) -0.004(3) 0.012(3)
C34 0.037(4) 0.039(4) 0.046(4) -0.002(3) 0.009(3) -0.018(3)
C35 0.042(4) 0.051(4) 0.042(4) 0.011(3) 0.005(3) 0.000(3)
C36 0.044(4) 0.034(4) 0.027(3) -0.001(3) 0.010(3) 0.010(3)
C37 0.036(4) 0.043(4) 0.037(4) 0.010(3) 0.019(3) 0.014(3)
C38 0.037(4) 0.034(4) 0.042(4) 0.006(3) 0.001(3) 0.007(3)
C39 0.043(4) 0.047(4) 0.044(4) -0.023(3) 0.017(3) 0.004(3)
C40 0.039(4) 0.069(6) 0.076(6) 0.010(5) 0.001(4) 0.004(4)
C41 0.051(5) 0.073(6) 0.058(5) 0.043(4) -0.009(4) -0.008(4)
C42 0.021(3) 0.097(7) 0.068(6) -0.013(5) -0.006(3) 0.004(4)
C43 0.059(5) 0.047(5) 0.069(6) -0.006(4) 0.019(4) -0.012(4)
C44 0.040(4) 0.031(3) 0.041(4) 0.007(3) 0.007(3) 0.010(3)
C45 0.054(4) 0.034(4) 0.041(4) 0.010(3) -0.004(3) -0.007(3)
C46 0.027(3) 0.030(3) 0.029(3) 0.017(3) -0.006(3) 0.000(3)
C47 0.043(4) 0.028(3) 0.034(4) 0.002(3) 0.002(3) 0.011(3)
C48 0.028(3) 0.034(4) 0.055(5) -0.007(3) -0.017(3) 0.000(3)
C49 0.051(4) 0.049(4) 0.037(4) -0.004(3) -0.012(3) 0.009(4)
C50 0.035(4) 0.051(4) 0.043(4) -0.008(3) -0.007(3) 0.010(3)
C51 0.042(4) 0.028(4) 0.048(4) -0.013(3) 0.001(3) -0.012(3)
C52 0.034(4) 0.049(4) 0.043(4) -0.004(3) -0.007(3) 0.010(3)
C53 0.056(5) 0.043(4) 0.037(4) 0.010(3) 0.005(3) 0.013(3)
C54 0.055(5) 0.058(5) 0.059(5) -0.009(4) -0.001(4) -0.011(4)
C55 0.063(5) 0.054(5) 0.055(5) 0.003(4) -0.020(4) 0.006(4)
C56 0.066(5) 0.048(4) 0.054(5) 0.023(4) 0.023(4) 0.001(4)
C57 0.051(5) 0.063(5) 0.048(5) -0.012(4) 0.008(4) -0.017(4)
C58 0.042(4) 0.095(6) 0.041(5) -0.015(4) 0.014(4) -0.024(4)
C59 0.048(4) 0.031(4) 0.036(4) -0.002(3) 0.006(3) -0.018(3)
C60 0.036(4) 0.048(4) 0.042(4) -0.011(3) -0.012(3) -0.005(3)
C61 0.038(4) 0.039(4) 0.045(4) 0.003(3) 0.018(3) 0.004(3)
C62 0.052(4) 0.035(4) 0.035(4) 0.008(3) 0.019(3) 0.014(3)
C63 0.038(4) 0.049(4) 0.030(4) -0.004(3) 0.014(3) -0.004(3)
C64 0.049(4) 0.056(5) 0.032(4) 0.005(3) 0.010(3) 0.021(4)
C65 0.051(4) 0.056(5) 0.033(4) 0.008(3) 0.012(3) -0.009(4)
C66 0.038(4) 0.036(4) 0.034(4) 0.014(3) -0.014(3) -0.009(3)
C67 0.032(3) 0.041(4) 0.048(4) 0.015(3) 0.008(3) -0.005(3)
C68 0.038(4) 0.044(4) 0.027(4) 0.007(3) -0.011(3) 0.012(3)
C69 0.041(4) 0.030(3) 0.038(4) 0.003(3) 0.010(3) 0.010(3)
C70 0.048(4) 0.036(4) 0.049(4) -0.005(3) 0.014(3) -0.010(3)
C71 0.053(4) 0.042(4) 0.036(4) 0.004(3) 0.012(3) -0.008(3)
C72 0.036(4) 0.033(4) 0.053(4) -0.012(3) 0.008(3) 0.004(3)
C73 0.045(4) 0.040(4) 0.038(4) 0.011(3) 0.011(3) 0.011(3)
C74 0.049(4) 0.015(3) 0.032(4) -0.005(3) 0.004(3) 0.003(3)
C75 0.044(4) 0.056(5) 0.056(5) -0.006(4) -0.004(4) 0.013(4)
C76 0.036(4) 0.037(4) 0.038(4) -0.013(3) 0.008(3) -0.012(3)
C77 0.041(4) 0.044(4) 0.037(4) -0.009(3) -0.009(3) 0.004(3)
C78 0.037(4) 0.057(5) 0.054(5) 0.006(4) 0.018(3) 0.010(3)
C79 0.046(4) 0.031(4) 0.039(4) -0.013(3) 0.007(3) -0.009(3)
C80 0.034(3) 0.037(4) 0.039(4) 0.002(3) 0.010(3) 0.003(3)
C81 0.032(3) 0.036(4) 0.037(4) -0.003(3) 0.003(3) -0.004(3)
C82 0.039(4) 0.043(4) 0.041(4) -0.004(3) -0.002(3) 0.005(3)
C83 0.041(4) 0.045(4) 0.027(3) 0.009(3) 0.010(3) 0.010(3)
C84 0.035(4) 0.041(4) 0.051(4) -0.006(3) 0.019(3) -0.006(3)
C85 0.045(4) 0.044(4) 0.040(4) 0.013(3) 0.009(3) 0.003(3)
C86 0.050(4) 0.061(5) 0.039(4) -0.003(4) -0.011(3) -0.015(4)
C87 0.050(4) 0.055(5) 0.049(4) 0.027(4) 0.026(4) 0.018(4)
C88 0.049(4) 0.035(4) 0.049(4) 0.018(3) 0.017(3) 0.014(3)
C89 0.051(4) 0.048(4) 0.040(4) -0.005(3) 0.022(3) 0.015(3)
C90 0.045(4) 0.048(4) 0.024(3) 0.015(3) 0.011(3) -0.003(3)
C91 0.038(4) 0.048(4) 0.046(4) 0.016(3) 0.007(3) -0.015(3)
C92 0.058(5) 0.050(5) 0.046(4) -0.017(4) -0.005(4) -0.006(4)
C93 0.052(4) 0.037(4) 0.059(5) -0.003(4) 0.013(4) 0.001(3)
C94 0.065(5) 0.052(5) 0.054(5) -0.021(4) 0.015(4) -0.019(4)
C95 0.048(4) 0.071(5) 0.050(5) 0.000(4) 0.010(4) -0.004(4)
C96 0.063(5) 0.040(4) 0.059(5) -0.014(4) 0.012(4) 0.005(4)
C97 0.051(4) 0.039(4) 0.061(5) 0.008(4) 0.004(4) -0.007(3)
C98 0.055(5) 0.054(5) 0.069(6) -0.001(4) 0.022(4) 0.010(4)
C99 0.064(5) 0.049(5) 0.078(6) -0.015(4) 0.020(4) 0.001(4)
C100 0.047(5) 0.060(5) 0.073(6) 0.008(4) -0.004(4) -0.011(4)
C101 0.061(5) 0.067(5) 0.048(5) -0.012(4) -0.001(4) -0.012(4)
C102 0.059(5) 0.063(5) 0.051(5) 0.021(4) -0.008(4) 0.004(4)
C103 0.043(4) 0.049(4) 0.050(4) 0.009(4) 0.020(3) 0.017(3)
C104 0.058(5) 0.046(4) 0.057(5) -0.010(4) 0.005(4) 0.011(4)
C105 0.058(5) 0.075(6) 0.041(4) 0.000(4) 0.007(4) 0.021(4)
C106 0.041(4) 0.050(5) 0.065(5) 0.020(4) -0.003(4) 0.004(3)
C107 0.041(4) 0.057(5) 0.054(5) 0.013(4) 0.015(3) 0.013(3)
C108 0.058(5) 0.056(5) 0.081(6) -0.007(5) 0.008(4) 0.006(4)
C109 0.056(5) 0.048(5) 0.056(5) -0.018(4) -0.010(4) 0.018(4)
C110 0.069(5) 0.040(4) 0.061(5) -0.016(4) 0.019(4) 0.013(4)
C111 0.044(4) 0.038(4) 0.054(5) 0.012(4) -0.009(3) -0.003(3)
C112 0.054(5) 0.047(5) 0.044(4) 0.001(4) -0.008(4) 0.022(4)
C113 0.053(5) 0.061(5) 0.066(6) 0.002(4) 0.012(4) -0.008(4)
C114 0.051(4) 0.040(4) 0.064(5) -0.006(4) -0.019(4) 0.018(3)
C115 0.051(5) 0.048(5) 0.078(6) -0.013(4) 0.002(4) 0.011(4)
C116 0.052(5) 0.064(5) 0.062(5) -0.002(4) 0.017(4) -0.004(4)
C117 0.054(5) 0.077(6) 0.047(5) 0.003(4) 0.012(4) 0.019(4)
C118 0.050(5) 0.050(5) 0.065(5) 0.001(4) 0.010(4) -0.011(4)
C119 0.069(5) 0.047(5) 0.073(6) -0.008(4) 0.015(4) 0.003(4)
C120 0.041(4) 0.037(4) 0.073(5) -0.005(4) -0.015(4) 0.009(3)
C121 0.042(4) 0.063(5) 0.064(5) -0.025(4) 0.002(4) 0.000(4)
C122 0.073(6) 0.067(6) 0.046(5) 0.001(4) -0.014(4) -0.014(4)
C123 0.042(10) 0.033(9) 0.060(12) 0.014(8) 0.000(9) 0.012(8)
C124 0.054(5) 0.056(5) 0.055(5) 0.000(2) 0.011(2) 0.000(2)
C125 0.061(5) 0.061(6) 0.062(6) 0.001(2) 0.011(2) 0.001(2)
C126 0.034(9) 0.041(10) 0.039(10) -0.004(8) 0.004(7) 0.011(7)
C127 0.050(9) 0.049(9) 0.050(9) 0.000(2) 0.009(3) 0.000(2)
C128 0.023(6) 0.023(6) 0.023(6) 0.000(2) 0.003(2) -0.001(2)
Er1 0.04332(18) 0.03868(17) 0.03662(18) -0.01009(14) -0.00597(13) -0.00727(14)
Er2 0.03881(17) 0.04359(18) 0.04131(19) -0.01099(15) -0.00599(14) -0.00874(14)
Er3 0.03767(16) 0.03587(17) 0.03697(17) -0.00771(13) 0.00872(13) 0.00818(13)
Er4 0.03702(16) 0.03701(17) 0.03626(17) -0.00745(14) 0.00915(13) 0.00777(13)
Er5 0.03870(17) 0.03620(17) 0.03705(17) -0.00749(14) 0.00863(13) 0.00898(13)
N1 0.049(4) 0.048(4) 0.054(4) 0.014(3) 0.001(3) -0.013(3)
N2 0.047(3) 0.038(3) 0.061(4) 0.012(3) 0.025(3) 0.032(3)
N3 0.050(3) 0.042(3) 0.042(3) -0.015(3) 0.011(3) 0.016(3)
N4 0.044(3) 0.044(3) 0.036(3) 0.004(3) 0.012(3) 0.007(3)
N5 0.037(3) 0.047(3) 0.027(3) 0.019(3) 0.002(2) 0.002(3)
N6 0.052(4) 0.041(3) 0.052(4) 0.021(3) 0.021(3) 0.000(3)
N7 0.032(3) 0.054(3) 0.032(3) 0.023(3) 0.004(2) -0.012(3)
N8 0.043(3) 0.040(3) 0.035(3) 0.014(3) -0.004(2) -0.009(3)
N9 0.041(6) 0.038(6) 0.045(7) -0.017(5) 0.006(5) 0.009(5)
N10 0.038(3) 0.047(4) 0.046(4) 0.012(3) -0.004(3) -0.008(3)
N11 0.046(3) 0.064(4) 0.037(3) -0.009(3) -0.010(3) 0.023(3)
N12 0.051(4) 0.062(4) 0.054(4) -0.020(3) -0.021(3) 0.017(3)
N13 0.037(3) 0.035(3) 0.038(3) -0.005(3) -0.003(2) 0.004(2)
N14 0.042(3) 0.053(4) 0.023(3) 0.009(3) 0.001(2) 0.017(3)
N15 0.036(3) 0.029(3) 0.042(3) -0.012(2) 0.009(2) -0.009(2)
N16 0.046(3) 0.040(3) 0.036(3) -0.009(3) 0.003(3) 0.020(3)
N17 0.049(3) 0.035(3) 0.048(4) -0.014(3) 0.011(3) 0.003(3)
N18 0.048(7) 0.043(7) 0.049(7) 0.010(6) 0.005(6) 0.012(5)
N19 0.059(4) 0.064(4) 0.048(4) -0.019(3) 0.024(3) -0.020(3)
N20 0.068(4) 0.103(6) 0.049(4) 0.001(4) 0.032(3) 0.044(4)
N21 0.056(4) 0.058(4) 0.062(4) -0.011(3) -0.012(3) 0.006(3)
N22 0.053(4) 0.063(4) 0.054(4) 0.014(3) 0.018(3) 0.006(3)
N23 0.049(4) 0.053(4) 0.068(5) -0.001(3) -0.026(3) -0.006(3)
N24 0.043(3) 0.060(4) 0.060(4) 0.015(3) 0.010(3) 0.001(3)
O1 0.040(3) 0.042(3) 0.053(3) -0.001(2) 0.006(2) -0.001(2)
O2 0.027(2) 0.052(3) 0.055(3) -0.003(2) 0.003(2) 0.009(2)
O3 0.057(3) 0.037(3) 0.039(3) 0.016(2) 0.020(2) 0.000(2)
O4 0.045(3) 0.022(2) 0.040(3) -0.0006(19) 0.005(2) -0.0144(19)
O5 0.036(2) 0.039(3) 0.034(2) 0.005(2) -0.0078(19) -0.005(2)
O6 0.035(2) 0.049(3) 0.030(2) -0.011(2) -0.0028(19) -0.011(2)
O7 0.048(3) 0.033(2) 0.028(2) -0.0038(19) 0.001(2) 0.009(2)
O8 0.034(2) 0.038(2) 0.035(2) -0.012(2) 0.0104(19) -0.0055(19)
O9 0.044(3) 0.036(2) 0.033(2) -0.007(2) 0.010(2) 0.011(2)
O10 0.033(2) 0.031(2) 0.034(2) -0.0088(19) 0.0096(19) 0.0133(18)
O11 0.037(2) 0.037(3) 0.035(3) 0.014(2) -0.0029(19) -0.004(2)
O12 0.046(3) 0.055(3) 0.045(3) 0.010(2) 0.015(2) -0.010(2)
O13 0.035(2) 0.045(3) 0.030(2) 0.017(2) 0.0185(19) 0.011(2)
O14 0.022(2) 0.037(2) 0.033(2) -0.0121(19) -0.0116(17) 0.0118(18)
O15 0.042(3) 0.040(3) 0.029(2) -0.001(2) 0.0025(19) 0.014(2)
O16 0.040(5) 0.059(6) 0.048(6) -0.006(5) 0.017(4) 0.020(5)
O17 0.046(3) 0.040(3) 0.038(3) 0.014(2) 0.013(2) 0.008(2)
O18 0.032(2) 0.044(3) 0.034(3) 0.008(2) -0.0120(19) 0.019(2)
O19 0.039(5) 0.053(6) 0.046(6) -0.010(5) 0.011(4) -0.004(4)
O20 0.046(3) 0.053(3) 0.060(3) -0.012(3) 0.010(2) 0.004(2)
O21 0.049(3) 0.077(4) 0.064(4) 0.009(3) 0.009(3) 0.012(3)
O22 0.058(3) 0.075(4) 0.052(3) 0.007(3) 0.018(3) -0.007(3)
O23 0.055(3) 0.063(3) 0.063(4) 0.003(3) 0.014(3) 0.011(3)
O24 0.045(3) 0.076(4) 0.055(3) -0.018(3) -0.005(2) 0.012(3)
O25 0.063(3) 0.054(3) 0.058(3) 0.003(3) -0.011(3) 0.006(3)
O26 0.058(3) 0.067(4) 0.057(3) 0.026(3) -0.013(3) -0.014(3)
O27 0.044(7) 0.054(8) 0.078(9) 0.033(7) -0.021(6) 0.013(6)
O28 0.046(8) 0.097(11) 0.066(9) -0.033(8) -0.005(7) -0.001(7)
O29 0.058(8) 0.066(9) 0.066(9) -0.012(7) 0.013(7) 0.006(7)
O30 0.036(7) 0.110(11) 0.035(7) 0.003(7) 0.009(5) 0.003(7)
O31 0.057(8) 0.052(8) 0.057(8) -0.003(6) 0.020(6) 0.003(6)
O1W 0.044(7) 0.060(8) 0.061(8) 0.031(6) 0.003(6) -0.006(6)
O2W 0.047(10) 0.053(10) 0.066(11) 0.020(9) 0.012(8) 0.028(8)
O3W 0.042(6) 0.051(6) 0.068(7) 0.022(6) -0.012(5) 0.011(5)
O4W 0.043(10) 0.045(10) 0.146(19) 0.013(12) 0.020(11) 0.009(8)
O5W 0.042(7) 0.034(7) 0.054(7) -0.006(6) 0.002(6) -0.019(6)
O6W 0.044(7) 0.057(8) 0.053(8) 0.036(6) 0.016(6) 0.011(6)
O7W 0.067(12) 0.042(10) 0.085(14) 0.005(9) -0.026(10) -0.016(9)
O8W 0.047(10) 0.074(12) 0.035(9) -0.025(8) -0.003(7) -0.012(9)
O9W 0.039(8) 0.081(12) 0.021(8) 0.003(8) 0.004(6) 0.032(8)
O10W 0.063(11) 0.043(10) 0.062(11) 0.013(8) 0.025(9) -0.025(8)
O11W 0.038(9) 0.114(15) 0.042(10) -0.022(10) 0.011(7) 0.033(10)
O12W 0.051(10) 0.070(11) 0.036(9) -0.013(8) 0.018(8) -0.005(9)
O13W 0.042(7) 0.020(6) 0.043(7) -0.014(5) -0.006(6) 0.009(5)
O14W 0.068(11) 0.047(10) 0.054(10) 0.004(8) 0.038(9) 0.026(8)
O15W 0.040(9) 0.046(10) 0.077(12) -0.009(9) 0.015(8) 0.000(7)
O16W 0.049(9) 0.052(10) 0.045(9) 0.013(8) 0.010(7) -0.029(8)
O16A 0.040 0.059 0.048 -0.006 0.017 0.020
N9A 0.041 0.038 0.045 -0.017 0.006 0.009
O19A 0.039 0.053 0.046 -0.010 0.011 -0.004
N18A 0.048 0.043 0.049 0.010 0.005 0.012

loop_
_atom_type_symbol
_atom_type_description
_atom_type_scat_dispersion_real
_atom_type_scat_dispersion_imag
_atom_type_scat_source
C C 0.0033 0.0016 'International Tables Vol C Tables 4.2.6.8 and 6.1.1.4'
H H 0.0000 0.0000 'International Tables Vol C Tables 4.2.6.8 and 6.1.1.4'
Er Er -0.2586 4.9576 'International Tables Vol C Tables 4.2.6.8 and 6.1.1.4'
N N 0.0061 0.0033 'International Tables Vol C Tables 4.2.6.8 and 6.1.1.4'
O O 0.0106 0.0060 'International Tables Vol C Tables 4.2.6.8 and 6.1.1.4'

loop_
_geom_angle_atom_site_label_1
_geom_angle_atom_site_label_2
_geom_angle_atom_site_label_3
_geom_angle
_geom_angle_site_symmetry_1
_geom_angle_site_symmetry_3
_geom_angle_publ_flag
C6 C1 C2 123.9(7) . . ?
O2 C1 C2 116.3(6) . . ?
O2 C1 C6 119.2(5) . . ?
C1 C2 C3 116.5(7) . . ?
C1 C2 C14 121.8(7) . . ?
C14 C2 C3 121.7(7) . . ?
C2 C3 H3 120.1 . . ?
C4 C3 C2 119.8(7) . . ?
C4 C3 H3 120.1 . . ?
C3 C4 C15 116.2(7) . . ?
C5 C4 C3 122.2(6) . . ?
C5 C4 C15 121.6(7) . . ?
C4 C5 H5 120.2 . . ?
C4 C5 C6 119.6(6) . . ?
C6 C5 H5 120.2 . . ?
C1 C6 C5 118.0(6) . . ?
C1 C6 C7 122.5(6) . . ?
C7 C6 C5 119.2(7) . . ?
C6 C7 H7 117.8 . . ?
N1 C7 C6 124.3(6) . . ?
N1 C7 H7 117.8 . . ?
C9 C8 N2 125.2(5) . . ?
O3 C8 C9 123.5(6) . . ?
O3 C8 N2 111.2(5) . . ?
C10 C9 C8 125.0(7) . . ?
C13 C9 C8 116.8(6) . . ?
C13 C9 C10 118.1(7) . . ?
C9 C10 H10 119.6 . . ?
C11 C10 C9 120.8(7) . . ?
C11 C10 H10 119.6 . . ?
C10 C11 H11 119.1 . . ?
C10 C11 N3 121.7(6) . . ?
N3 C11 H11 119.1 . . ?
C13 C12 H12 120.0 . . ?
N3 C12 H12 120.0 . . ?
N3 C12 C13 120.0(6) . . ?
C9 C13 C12 121.1(7) . . ?
C9 C13 H13 119.5 . . ?
C12 C13 H13 119.5 . . ?
C2 C14 H14A 110.2 . . ?
C2 C14 H14B 110.2 . . ?
H14A C14 H14B 108.5 . . ?
O1 C14 C2 107.4(6) . . ?
O1 C14 H14A 110.2 . . ?
O1 C14 H14B 110.2 . . ?
C4 C15 H15A 109.5 . . ?
C4 C15 H15B 109.5 . . ?
C4 C15 H15C 109.5 . . ?
H15A C15 H15B 109.5 . . ?
H15A C15 H15C 109.5 . . ?
H15B C15 H15C 109.5 . . ?
C17 C16 O5 111.5(5) . . ?
C21 C16 C17 124.1(6) . . ?
C21 C16 O5 124.2(5) . . ?
C16 C17 C18 117.3(6) . . ?
C16 C17 C29 127.2(6) . . ?
C18 C17 C29 114.3(5) . . ?
C17 C18 H18 120.1 . . ?
C19 C18 C17 119.9(6) . . ?
C19 C18 H18 120.1 . . ?
C18 C19 C30 121.5(6) . . ?
C20 C19 C18 118.5(6) . . ?
C20 C19 C30 120.1(6) . . ?
C19 C20 H20 118.7 . . ?
C19 C20 C21 122.6(7) . . ?
C21 C20 H20 118.7 . . ?
C16 C21 C20 117.6(6) . . ?
C16 C21 C22 122.4(6) . . ?
C20 C21 C22 119.4(6) . . ?
C21 C22 H22 115.6 . . ?
N4 C22 C21 128.7(6) . . ?
N4 C22 H22 115.6 . . ?
N5 C23 C24 120.0(5) . . ?
O6 C23 C24 117.7(5) . . ?
O6 C23 N5 121.1(5) . . ?
C25 C24 C23 121.1(6) . . ?
C28 C24 C23 120.7(6) . . ?
C28 C24 C25 118.2(6) . . ?
C24 C25 H25 119.6 . . ?
C26 C25 C24 120.9(7) . . ?
C26 C25 H25 119.6 . . ?
C25 C26 H26 129.2 . . ?
C25 C26 N6 119.1(6) . . ?
N6 C26 H26 110.5 . . ?
C28 C27 H27 120.5 . . ?
N6 C27 H27 120.5 . . ?
N6 C27 C28 119.1(5) . . ?
C24 C28 C27 121.0(6) . . ?
C24 C28 H28 119.5 . . ?
C27 C28 H28 119.5 . . ?
C17 C29 H29A 106.0 . . ?
C17 C29 H29B 106.0 . . ?
H29A C29 H29B 106.3 . . ?
O4 C29 C17 125.4(5) . . ?
O4 C29 H29A 106.0 . . ?
O4 C29 H29B 106.0 . . ?
C19 C30 H30A 92.1 . . ?
C19 C30 H30B 111.5 . . ?
C19 C30 H30C 123.1 . . ?
H30A C30 H30B 109.5 . . ?
H30A C30 H30C 109.5 . . ?
H30B C30 H30C 109.4 . . ?
C36 C31 C32 120.3(6) . . ?
C36 C31 O8 124.9(5) . . ?
O8 C31 C32 114.5(5) . . ?
C31 C32 C44 123.5(6) . . ?
C33 C32 C31 116.4(6) . . ?
C33 C32 C44 119.9(6) . . ?
C32 C33 H33 117.7 . . ?
C34 C33 C32 124.6(6) . . ?
C34 C33 H33 117.7 . . ?
C33 C34 C35 118.6(6) . . ?
C33 C34 C45 124.0(6) . . ?
C35 C34 C45 117.3(6) . . ?
C34 C35 H35 119.6 . . ?
C34 C35 C36 120.8(6) . . ?
C36 C35 H35 119.6 . . ?
C31 C36 C35 119.0(6) . . ?
C31 C36 C37 121.4(6) . . ?
C35 C36 C37 119.5(6) . . ?
C36 C37 H37 114.9 . . ?
N7 C37 C36 130.1(6) . . ?
N7 C37 H37 114.9 . . ?
N8 C38 C39 115.2(5) . . ?
O9 C38 C39 120.9(5) . . ?
O9 C38 N8 123.8(5) . . ?
C40 C39 C38 120.6(6) . . ?
C40 C39 C43 119.0(7) . . ?
C43 C39 C38 120.4(6) . . ?
C39 C40 H40 119.9 . . ?
C39 C40 C41 120.2(8) . . ?
C41 C40 H40 119.9 . . ?
C40 C41 H41 120.2 . . ?
N9 C41 C40 119.7(7) . . ?
N9 C41 H41 120.2 . . ?
N9A C41 C40 119.7(7) . . ?
C43 C42 H42 120.4 . . ?
N9 C42 H42 120.4 . . ?
N9 C42 C43 119.2(7) . . ?
N9A C42 C43 119.2(7) . . ?
C39 C43 H43 119.5 . . ?
C42 C43 C39 120.9(7) . . ?
C42 C43 H43 119.5 . . ?
C32 C44 H44A 108.6 . . ?
C32 C44 H44B 108.6 . . ?
H44A C44 H44B 107.6 . . ?
O7 C44 C32 114.5(5) . . ?
O7 C44 H44A 108.6 . . ?
O7 C44 H44B 108.6 . . ?
C34 C45 H45A 109.5 . . ?
C34 C45 H45B 109.5 . . ?
C34 C45 H45C 109.5 . . ?
H45A C45 H45B 109.5 . . ?
H45A C45 H45C 109.5 . . ?
H45B C45 H45C 109.5 . . ?
C47 C46 C51 119.7(6) . . ?
O11 C46 C47 117.3(5) . . ?
O11 C46 C51 122.9(5) . . ?
C46 C47 C48 121.4(6) . . ?
C46 C47 C59 118.6(6) . . ?
C48 C47 C59 119.6(6) . . ?
C47 C48 H48 120.6 . . ?
C49 C48 C47 118.8(6) . . ?
C49 C48 H48 120.6 . . ?
C48 C49 C50 119.7(6) . . ?
C48 C49 C60 121.7(6) . . ?
C50 C49 C60 118.5(6) . . ?
C49 C50 H50 119.1 . . ?
C49 C50 C51 121.8(6) . . ?
C51 C50 H50 119.1 . . ?
C46 C51 C50 118.5(6) . . ?
C46 C51 C52 125.2(6) . . ?
C52 C51 C50 115.7(6) . . ?
C51 C52 H52 117.4 . . ?
N10 C52 C51 125.2(6) . . ?
N10 C52 H52 117.4 . . ?
N11 C53 C54 114.5(5) . . ?
O12 C53 C54 119.1(6) . . ?
O12 C53 N11 126.2(5) . . ?
C55 C54 C53 120.3(7) . . ?
C58 C54 C53 118.1(7) . . ?
C58 C54 C55 121.5(7) . . ?
C54 C55 H55 121.4 . . ?
C54 C55 C56 117.2(7) . . ?
C56 C55 H55 121.4 . . ?
C55 C56 H56 119.9 . . ?
N12 C56 C55 120.2(6) . . ?
N12 C56 H56 119.9 . . ?
C58 C57 H57 121.6 . . ?
N12 C57 H57 121.6 . . ?
N12 C57 C58 116.9(6) . . ?
C54 C58 C57 121.8(7) . . ?
C54 C58 H58 132.8 . . ?
C57 C58 H58 105.4 . . ?
C47 C59 H59A 106.8 . . ?
C47 C59 H59B 106.8 . . ?
H59A C59 H59B 106.6 . . ?
O10 C59 C47 122.2(5) . . ?
O10 C59 H59A 106.8 . . ?
O10 C59 H59B 106.8 . . ?
C49 C60 H60A 109.5 . . ?
C49 C60 H60B 109.5 . . ?
C49 C60 H60C 109.5 . . ?
H60A C60 H60B 109.5 . . ?
H60A C60 H60C 109.5 . . ?
H60B C60 H60C 109.5 . . ?
C66 C61 C62 119.8(6) . . ?
O14 C61 C62 117.5(5) . . ?
O14 C61 C66 122.6(5) . . ?
C61 C62 C74 121.3(6) . . ?
C63 C62 C61 119.1(6) . . ?
C63 C62 C74 119.5(6) . . ?
C62 C63 H63 119.4 . . ?
C62 C63 C64 121.1(6) . . ?
C64 C63 H63 119.4 . . ?
C63 C64 C75 118.9(6) . . ?
C65 C64 C63 120.7(6) . . ?
C65 C64 C75 120.0(6) . . ?
C64 C65 H65 120.4 . . ?
C64 C65 C66 119.2(6) . . ?
C66 C65 H65 120.4 . . ?
C61 C66 C65 120.0(7) . . ?
C61 C66 C67 129.9(6) . . ?
C67 C66 C65 110.1(6) . . ?
C66 C67 H67 118.2 . . ?
C66 C67 N13 123.7(6) . . ?
N13 C67 H67 118.2 . . ?
N14 C68 C69 119.2(5) . . ?
O15 C68 C69 117.0(5) . . ?
O15 C68 N14 123.8(5) . . ?
C70 C69 C68 123.3(6) . . ?
C70 C69 C73 119.4(6) . . ?
C73 C69 C68 117.2(6) . . ?
C69 C70 H70 119.9 . . ?
C71 C70 C69 120.2(7) . . ?
C71 C70 H70 119.9 . . ?
C70 C71 H71 119.8 . . ?
N15 C71 C70 120.5(6) . . ?
N15 C71 H71 119.8 . . ?
C73 C72 H72 119.0 . . ?
N15 C72 H72 119.0 . . ?
N15 C72 C73 122.1(5) . . ?
C69 C73 H73 121.1 . . ?
C72 C73 C69 117.9(6) . . ?
C72 C73 H73 121.1 . . ?
C62 C74 H74A 109.2 . . ?
C62 C74 H74B 109.2 . . ?
H74A C74 H74B 107.9 . . ?
O13 C74 C62 112.2(4) . . ?
O13 C74 H74A 109.2 . . ?
O13 C74 H74B 109.2 . . ?
C64 C75 H75A 109.5 . . ?
C64 C75 H75B 109.5 . . ?
C64 C75 H75C 109.5 . . ?
H75A C75 H75B 109.5 . . ?
H75A C75 H75C 109.5 . . ?
H75B C75 H75C 109.5 . . ?
C77 C76 C81 120.6(5) . . ?
C77 C76 O17 116.8(6) . . ?
O17 C76 C81 122.2(5) . . ?
C76 C77 C78 120.3(7) . . ?
C76 C77 C89 124.5(6) . . ?
C78 C77 C89 115.2(5) . . ?
C77 C78 H78 119.7 . . ?
C77 C78 C79 120.7(6) . . ?
C79 C78 H78 119.7 . . ?
C78 C79 C90 124.8(5) . . ?
C80 C79 C78 118.5(6) . . ?
C80 C79 C90 116.7(5) . . ?
C79 C80 H80 119.7 . . ?
C79 C80 C81 120.5(5) . . ?
C81 C80 H80 119.7 . . ?
C76 C81 C80 119.2(4) . . ?
C76 C81 C82 121.7(5) . . ?
C80 C81 C82 119.0(5) . . ?
C81 C82 H82 116.7 . . ?
N16 C82 C81 126.5(6) . . ?
N16 C82 H82 116.7 . . ?
N17 C83 C84 118.1(5) . . ?
O18 C83 C84 121.8(5) . . ?
O18 C83 N17 120.1(5) . . ?
C85 C84 C83 123.4(6) . . ?
C85 C84 C88 119.6(6) . . ?
C88 C84 C83 116.9(6) . . ?
C84 C85 H85 120.4 . . ?
C86 C85 C84 119.2(7) . . ?
C86 C85 H85 120.4 . . ?
C85 C86 H86 119.6 . . ?
C85 C86 N18 120.9(6) . . ?
C85 C86 N18A 120.9(6) . . ?
N18 C86 H86 119.6 . . ?
C88 C87 H87 120.3 . . ?
C88 C87 N18 119.3(6) . . ?
C88 C87 N18A 119.3(6) . . ?
N18 C87 H87 120.3 . . ?
C84 C88 H88 119.5 . . ?
C87 C88 C84 121.0(6) . . ?
C87 C88 H88 119.5 . . ?
C77 C89 H89A 107.6 . . ?
C77 C89 H89B 110.2 . . ?
H89A C89 H89B 108.0 . . ?
O16 C89 C77 110.8(5) . . ?
O16 C89 H89A 110.6 . . ?
O16 C89 H89B 109.5 . . ?
O16A C89 C77 110.8(5) . . ?
O16A C89 H89A 110.6 . . ?
O16A C89 H89B 109.5 . . ?
C79 C90 H90A 109.5 . . ?
C79 C90 H90B 109.5 . . ?
C79 C90 H90C 109.5 . . ?
H90A C90 H90B 109.5 . . ?
H90A C90 H90C 109.5 . . ?
H90B C90 H90C 109.5 . . ?
H91A C91 H91B 109.5 . . ?
H91A C91 H91C 109.5 . . ?
H91B C91 H91C 109.5 . . ?
O19 C91 H91A 109.5 . . ?
O19 C91 H91B 109.5 . . ?
O19 C91 H91C 109.5 . . ?
H92A C92 H92B 109.5 . . ?
H92A C92 H92C 109.5 . . ?
H92B C92 H92C 109.5 . . ?
O20 C92 H92A 109.5 . . ?
O20 C92 H92B 109.5 . . ?
O20 C92 H92C 109.5 . . ?
C98 C93 C94 120.5(7) . . ?
O22 C93 C94 116.8(6) . . ?
O22 C93 C98 122.2(7) . . ?
C93 C94 C95 119.9(7) . . ?
C93 C94 C106 120.9(7) . . ?
C95 C94 C106 119.2(8) . . ?
C94 C95 H95 120.8 . . ?
C94 C95 C96 118.5(8) . . ?
C96 C95 H95 120.8 . . ?
C95 C96 C107 123.7(7) . . ?
C97 C96 C95 120.6(7) . . ?
C97 C96 C107 115.6(7) . . ?
C96 C97 H97 120.6 . . ?
C98 C97 C96 118.8(7) . . ?
C98 C97 H97 120.6 . . ?
C93 C98 C97 121.3(7) . . ?
C93 C98 C99 122.4(7) . . ?
C97 C98 C99 116.2(7) . . ?
C98 C99 H99 120.1 . . ?
N19 C99 C98 119.8(6) . . ?
N19 C99 H99 120.1 . . ?
N20 C100 C101 123.0(6) . . ?
O23 C100 C101 118.2(7) . . ?
O23 C100 N20 117.9(6) . . ?
C102 C101 C100 116.0(7) . . ?
C105 C101 C100 124.3(7) . . ?
C105 C101 C102 119.6(7) . . ?
C101 C102 H102 120.9 . . ?
C103 C102 C101 118.2(7) . . ?
C103 C102 H102 120.9 . . ?
C102 C103 H103 118.8 . . ?
C102 C103 N21 122.4(6) . . ?
N21 C103 H103 118.8 . . ?
C105 C104 H104 118.9 . . ?
C105 C104 N21 122.3(7) . . ?
N21 C104 H104 118.9 . . ?
C101 C105 H105 120.5 . . ?
C104 C105 C101 118.9(8) . . ?
C104 C105 H105 120.5 . . ?
C94 C106 H10A 109.5 . . ?
C94 C106 H10B 109.5 . . ?
H10A C106 H10B 108.1 . . ?
O21 C106 C94 110.9(6) . . ?
O21 C106 H10A 109.5 . . ?
O21 C106 H10B 109.5 . . ?
C96 C107 H10C 109.5 . . ?
C96 C107 H10D 109.5 . . ?
C96 C107 H10E 109.5 . . ?
H10C C107 H10D 109.5 . . ?
H10C C107 H10E 109.5 . . ?
H10D C107 H10E 109.5 . . ?
C113 C108 C109 120.5(7) . . ?
O25 C108 C109 114.3(6) . . ?
O25 C108 C113 124.5(7) . . ?
C110 C109 C108 117.1(7) . . ?
C110 C109 C121 122.0(7) . . ?
C121 C109 C108 120.7(7) . . ?
C109 C110 H110 118.5 . . ?
C111 C110 C109 123.0(7) . . ?
C111 C110 H110 118.5 . . ?
C110 C111 C112 118.1(6) . . ?
C110 C111 C122 127.8(7) . . ?
C112 C111 C122 114.1(7) . . ?
C111 C112 H112 119.4 . . ?
C111 C112 C113 121.3(7) . . ?
C113 C112 H112 119.4 . . ?
C108 C113 C112 119.9(8) . . ?
C108 C113 C114 120.8(7) . . ?
C112 C113 C114 119.0(7) . . ?
C113 C114 H114 119.4 . . ?
N22 C114 C113 121.2(6) . . ?
N22 C114 H114 119.4 . . ?
N23 C115 C116 122.4(6) . . ?
O26 C115 C116 122.2(7) . . ?
O26 C115 N23 115.3(5) . . ?
C117 C116 C115 125.4(7) . . ?
C117 C116 C120 118.1(7) . . ?
C120 C116 C115 116.3(7) . . ?
C116 C117 H117 118.9 . . ?
C116 C117 C118 122.1(8) . . ?
C118 C117 H117 118.9 . . ?
C117 C118 H118 120.7 . . ?
N24 C118 C117 120.0(7) . . ?
N24 C118 H118 119.3 . . ?
C120 C119 H119 120.1 . . ?
C120 C119 N24 119.9(7) . . ?
N24 C119 H119 120.1 . . ?
C116 C120 H120 119.9 . . ?
C119 C120 C116 120.1(7) . . ?
C119 C120 H120 119.9 . . ?
C109 C121 H12A 110.5 . . ?
C109 C121 H12B 110.5 . . ?
H12A C121 H12B 108.7 . . ?
O24 C121 C109 106.2(6) . . ?
O24 C121 H12A 110.5 . . ?
O24 C121 H12B 110.5 . . ?
C111 C122 H12C 109.5 . . ?
C111 C122 H12D 109.5 . . ?
C111 C122 H12E 109.5 . . ?
H12C C122 H12D 109.5 . . ?
H12C C122 H12E 109.5 . . ?
H12D C122 H12E 109.5 . . ?
H12L C123 H12M 109.4 . . ?
H12L C123 H12N 109.5 . . ?
H12M C123 H12N 109.6 . . ?
O28 C123 H12L 108.8 . . ?
O28 C123 H12M 112.1 . . ?
O28 C123 H12N 107.4 . . ?
H12O C124 H12P 109.5 . . ?
H12O C124 H12Q 109.5 . . ?
H12P C124 H12Q 109.5 . . ?
O27 C124 H12O 112.8 . . ?
O27 C124 H12P 108.7 . . ?
O27 C124 H12Q 106.8 . . ?
H12R C125 H12S 109.5 . . ?
H12R C125 H12T 109.5 . . ?
H12S C125 H12T 109.4 . . ?
O29 C125 H12R 104.7 . . ?
O29 C125 H12S 108.4 . . ?
O29 C125 H12T 115.2 . . ?
H12U C126 H12V 109.5 . . ?
H12U C126 H12W 109.5 . . ?
H12V C126 H12W 109.4 . . ?
O30 C126 H12U 110.8 . . ?
O30 C126 H12V 109.8 . . ?
O30 C126 H12W 107.8 . . ?
H12F C127 H12G 109.5 . . ?
H12F C127 H12H 109.4 . . ?
H12G C127 H12H 109.5 . . ?
O31 C127 H12F 111.1 . . ?
O31 C127 H12G 112.5 . . ?
O31 C127 H12H 104.8 . . ?
H12I C128 H12J 105.7 . . ?
H12I C128 H12K 102.9 . . ?
H12J C128 H12K 107.0 . . ?
O31 C128 H12I 112.9 . . ?
O31 C128 H12J 112.9 . . ?
O31 C128 H12K 114.5 . . ?
Er3 Er1 Er2 58.815(9) . . ?
N1 Er1 Er2 89.28(14) . . ?
N1 Er1 Er3 120.25(14) . . ?
N1 Er1 N4 131.16(18) . . ?
N1 Er1 O13 78.47(16) . . ?
N4 Er1 Er2 138.10(13) . . ?
N4 Er1 Er3 99.37(12) . . ?
O2 Er1 Er2 40.22(11) . . ?
O2 Er1 Er3 99.01(11) . . ?
O2 Er1 N1 67.99(17) . . ?
O2 Er1 N4 136.14(17) . . ?
O2 Er1 O3 129.27(15) . . ?
O2 Er1 O5 139.33(15) . . ?
O2 Er1 O6 72.65(15) . . ?
O2 Er1 O7 72.45(15) . . ?
O2 Er1 O13 74.31(14) . . ?
O2 Er1 O19 95.65(15) . . ?
O2 Er1 O19A 95.65(15) . . ?
O3 Er1 Er2 128.92(11) . . ?
O3 Er1 Er3 98.43(10) . . ?
O3 Er1 N1 62.04(17) . . ?
O3 Er1 N4 86.50(17) . . ?
O3 Er1 O5 68.14(15) . . ?
O3 Er1 O6 138.00(14) . . ?
O3 Er1 O7 139.66(15) . . ?
O3 Er1 O13 87.54(14) . . ?
O3 Er1 O19 72.76(15) . . ?
O3 Er1 O19A 72.76(15) . . ?
O5 Er1 Er2 99.19(10) . . ?
O5 Er1 Er3 40.68(10) . . ?
O5 Er1 N1 121.15(16) . . ?
O5 Er1 N4 71.33(15) . . ?
O5 Er1 O6 121.88(14) . . ?
O5 Er1 O7 75.03(14) . . ?
O5 Er1 O13 69.91(13) . . ?
O5 Er1 O19 124.82(14) . . ?
O5 Er1 O19A 124.82(14) . . ?
O6 Er1 Er2 91.62(9) . . ?
O6 Er1 Er3 114.18(10) . . ?
O6 Er1 N1 115.88(17) . . ?
O6 Er1 N4 63.50(15) . . ?
O6 Er1 O13 134.37(13) . . ?
O7 Er1 Er2 42.15(10) . . ?
O7 Er1 Er3 41.28(10) . . ?
O7 Er1 N1 131.35(17) . . ?
O7 Er1 N4 97.06(16) . . ?
O7 Er1 O6 76.25(14) . . ?
O7 Er1 O13 64.27(13) . . ?
O13 Er1 Er2 43.56(9) . . ?
O13 Er1 Er3 42.90(9) . . ?
O13 Er1 N4 140.16(14) . . ?
O19 Er1 Er2 135.86(10) . . ?
O19 Er1 Er3 165.31(10) . . ?
O19 Er1 N1 66.63(18) . . ?
O19 Er1 N4 68.88(16) . . ?
O19 Er1 O6 69.36(15) . . ?
O19 Er1 O7 145.59(15) . . ?
O19 Er1 O13 144.83(14) . . ?
O19A Er1 Er2 135.86(10) . . ?
O19A Er1 Er3 165.31(10) . . ?
O19A Er1 N1 66.63(18) . . ?
O19A Er1 N4 68.88(16) . . ?
O19A Er1 O6 69.36(15) . . ?
O19A Er1 O7 145.59(15) . . ?
O19A Er1 O13 144.83(14) . . ?
Er3 Er2 Er1 60.103(9) . . ?
N10 Er2 Er1 137.56(13) . . ?
N10 Er2 Er3 99.91(13) . . ?
N10 Er2 O13 94.72(15) . . ?
O1 Er2 Er1 93.05(10) . . ?
O1 Er2 Er3 131.56(10) . . ?
O1 Er2 N10 123.82(16) . . ?
O1 Er2 O13 136.28(14) . . ?
O2 Er2 Er1 39.33(10) . . ?
O2 Er2 Er3 99.41(10) . . ?
O2 Er2 N10 136.81(17) . . ?
O2 Er2 O1 63.87(15) . . ?
O2 Er2 O7 71.75(14) . . ?
O2 Er2 O12 72.39(15) . . ?
O2 Er2 O13 74.06(14) . . ?
O2 Er2 O20 128.72(16) . . ?
O7 Er2 Er1 42.19(9) . . ?
O7 Er2 Er3 42.09(10) . . ?
O7 Er2 N10 141.06(16) . . ?
O7 Er2 O1 90.37(14) . . ?
O7 Er2 O13 64.68(13) . . ?
O11 Er2 Er1 101.62(10) . . ?
O11 Er2 Er3 41.81(10) . . ?
O11 Er2 N10 71.70(16) . . ?
O11 Er2 O1 130.37(14) . . ?
O11 Er2 O2 140.51(14) . . ?
O11 Er2 O7 71.65(14) . . ?
O11 Er2 O12 134.31(14) . . ?
O11 Er2 O13 77.33(13) . . ?
O11 Er2 O20 72.20(15) . . ?
O12 Er2 Er1 98.36(11) . . ?
O12 Er2 Er3 131.63(10) . . ?
O12 Er2 N10 65.88(18) . . ?
O12 Er2 O1 88.58(14) . . ?
O12 Er2 O7 140.42(15) . . ?
O12 Er2 O13 89.76(14) . . ?
O12 Er2 O20 115.55(15) . . ?
O13 Er2 Er1 44.12(9) . . ?
O13 Er2 Er3 43.65(9) . . ?
O20 Er2 Er1 138.29(12) . . ?
O20 Er2 Er3 106.53(11) . . ?
O20 Er2 N10 81.05(18) . . ?
O20 Er2 O1 65.77(16) . . ?
O20 Er2 O7 99.82(15) . . ?
O20 Er2 O13 149.03(14) . . ?
Er2 Er3 Er1 61.083(9) . . ?
Er2 Er3 Er4 152.958(12) . . ?
Er2 Er3 Er5 127.812(12) . . ?
Er4 Er3 Er1 126.830(11) . . ?
Er4 Er3 Er5 60.261(9) . . ?
Er5 Er3 Er1 151.141(12) . . ?
O4 Er3 Er1 120.57(10) . . ?
O4 Er3 Er2 162.04(10) . . ?
O4 Er3 Er4 42.86(10) . . ?
O4 Er3 Er5 41.34(10) . . ?
O4 Er3 O13 121.73(14) . . ?
O5 Er3 Er1 41.82(11) . . ?
O5 Er3 Er2 102.59(11) . . ?
O5 Er3 Er4 91.75(10) . . ?
O5 Er3 Er5 118.06(10) . . ?
O5 Er3 O4 79.58(14) . . ?
O5 Er3 O7 77.25(14) . . ?
O5 Er3 O11 144.33(15) . . ?
O5 Er3 O13 72.18(14) . . ?
O7 Er3 Er1 42.65(10) . . ?
O7 Er3 Er2 43.47(10) . . ?
O7 Er3 Er4 120.87(10) . . ?
O7 Er3 Er5 164.59(10) . . ?
O7 Er3 O4 151.09(14) . . ?
O7 Er3 O13 66.44(13) . . ?
O8 Er3 Er1 92.60(10) . . ?
O8 Er3 Er2 119.69(10) . . ?
O8 Er3 Er4 41.91(10) . . ?
O8 Er3 Er5 101.86(10) . . ?
O8 Er3 O4 78.23(14) . . ?
O8 Er3 O5 75.69(14) . . ?
O8 Er3 O7 79.48(14) . . ?
O8 Er3 O10 71.92(13) . . ?
O8 Er3 O11 116.31(14) . . ?
O8 Er3 O13 137.15(13) . . ?
O10 Er3 Er1 163.74(10) . . ?
O10 Er3 Er2 121.93(10) . . ?
O10 Er3 Er4 42.49(10) . . ?
O10 Er3 Er5 42.24(10) . . ?
O10 Er3 O4 62.23(14) . . ?
O10 Er3 O5 133.72(14) . . ?
O10 Er3 O7 126.46(14) . . ?
O10 Er3 O11 80.76(14) . . ?
O10 Er3 O13 150.06(14) . . ?
O11 Er3 Er1 102.58(11) . . ?
O11 Er3 Er2 41.79(11) . . ?
O11 Er3 Er4 120.08(11) . . ?
O11 Er3 Er5 93.27(10) . . ?
O11 Er3 O4 134.33(14) . . ?
O11 Er3 O7 72.75(14) . . ?
O11 Er3 O13 78.38(15) . . ?
O13 Er3 Er1 44.66(9) . . ?
O13 Er3 Er2 44.87(10) . . ?
O13 Er3 Er4 160.99(10) . . ?
O13 Er3 Er5 117.97(9) . . ?
O14 Er3 Er1 120.77(9) . . ?
O14 Er3 Er2 92.63(10) . . ?
O14 Er3 Er4 101.08(9) . . ?
O14 Er3 Er5 40.95(9) . . ?
O14 Er3 O4 70.98(14) . . ?
O14 Er3 O5 117.27(14) . . ?
O14 Er3 O7 135.82(14) . . ?
O14 Er3 O8 142.81(14) . . ?
O14 Er3 O10 75.49(13) . . ?
O14 Er3 O11 74.70(14) . . ?
O14 Er3 O13 78.43(13) . . ?
Er3 Er4 Er5 59.997(9) . . ?
N7 Er4 Er3 103.33(12) . . ?
N7 Er4 Er5 143.35(13) . . ?
O4 Er4 Er3 42.47(9) . . ?
O4 Er4 Er5 41.22(10) . . ?
O4 Er4 N7 103.53(16) . . ?
O4 Er4 O16 148.24(15) . . ?
O4 Er4 O16A 148.24(15) . . ?
O8 Er4 Er3 41.29(10) . . ?
O8 Er4 Er5 100.98(10) . . ?
O8 Er4 N7 72.85(15) . . ?
O8 Er4 O4 77.34(14) . . ?
O8 Er4 O10 70.51(13) . . ?
O8 Er4 O16 133.09(15) . . ?
O8 Er4 O16A 133.09(15) . . ?
O9 Er4 Er3 118.51(9) . . ?
O9 Er4 Er5 93.87(10) . . ?
O9 Er4 N7 64.16(15) . . ?
O9 Er4 O4 80.09(13) . . ?
O9 Er4 O8 124.36(13) . . ?
O9 Er4 O10 135.26(14) . . ?
O9 Er4 O16 86.25(15) . . ?
O9 Er4 O16A 86.25(15) . . ?
O10 Er4 Er3 41.35(9) . . ?
O10 Er4 Er5 42.21(10) . . ?
O10 Er4 N7 142.59(15) . . ?
O10 Er4 O4 61.24(13) . . ?
O10 Er4 O16 114.54(14) . . ?
O10 Er4 O16A 114.54(14) . . ?
O16 Er4 Er3 153.46(11) . . ?
O16 Er4 Er5 112.38(11) . . ?
O16 Er4 N7 95.90(17) . . ?
O17 Er4 Er3 101.64(10) . . ?
O17 Er4 Er5 41.75(10) . . ?
O17 Er4 N7 139.41(15) . . ?
O17 Er4 O4 75.12(14) . . ?
O17 Er4 O8 141.83(15) . . ?
O17 Er4 O9 75.89(15) . . ?
O17 Er4 O10 73.24(14) . . ?
O17 Er4 O16 73.78(15) . . ?
O17 Er4 O16A 73.78(15) . . ?
O16A Er4 Er3 153.46(11) . . ?
O16A Er4 Er5 112.38(11) . . ?
O16A Er4 N7 95.90(17) . . ?
Er3 Er5 Er4 59.742(9) . . ?
N13 Er5 Er3 109.60(13) . . ?
N13 Er5 Er4 149.98(12) . . ?
N16 Er5 Er3 142.97(12) . . ?
N16 Er5 Er4 101.92(12) . . ?
N16 Er5 N13 100.75(17) . . ?
O4 Er5 Er3 42.18(10) . . ?
O4 Er5 Er4 42.43(10) . . ?
O4 Er5 N13 147.47(16) . . ?
O4 Er5 N16 101.81(15) . . ?
O4 Er5 O10 62.08(13) . . ?
O4 Er5 O17 75.18(15) . . ?
O10 Er5 Er3 41.18(8) . . ?
O10 Er5 Er4 42.28(9) . . ?
O10 Er5 N13 109.97(16) . . ?
O10 Er5 N16 142.22(15) . . ?
O14 Er5 Er3 40.76(9) . . ?
O14 Er5 Er4 100.37(9) . . ?
O14 Er5 N13 75.97(15) . . ?
O14 Er5 N16 136.02(15) . . ?
O14 Er5 O4 71.52(14) . . ?
O14 Er5 O10 74.40(13) . . ?
O14 Er5 O17 140.97(14) . . ?
O15 Er5 Er3 128.87(11) . . ?
O15 Er5 Er4 100.07(10) . . ?
O15 Er5 N13 63.34(15) . . ?
O15 Er5 N16 83.49(16) . . ?
O15 Er5 O4 142.50(14) . . ?
O15 Er5 O10 90.94(14) . . ?
O15 Er5 O14 128.76(14) . . ?
O15 Er5 O17 71.80(15) . . ?
O15 Er5 O18 126.36(15) . . ?
O17 Er5 Er3 100.24(10) . . ?
O17 Er5 Er4 40.60(10) . . ?
O17 Er5 N13 135.05(16) . . ?
O17 Er5 N16 70.41(15) . . ?
O17 Er5 O10 72.35(13) . . ?
O18 Er5 Er3 99.03(11) . . ?
O18 Er5 Er4 127.27(10) . . ?
O18 Er5 N13 80.43(15) . . ?
O18 Er5 N16 65.12(16) . . ?
O18 Er5 O4 88.16(14) . . ?
O18 Er5 O10 140.20(14) . . ?
O18 Er5 O14 71.17(15) . . ?
O18 Er5 O17 127.72(15) . . ?
C7 N1 Er1 131.9(3) . . ?
C7 N1 N2 105.5(5) . . ?
N2 N1 Er1 120.7(4) . . ?
C8 N2 H2 123.4 . . ?
N1 N2 C8 113.2(4) . . ?
N1 N2 H2 123.4 . . ?
C12 N3 C11 118.3(4) . . ?
C22 N4 Er1 128.9(3) . . ?
C22 N4 N5 113.2(4) . . ?
N5 N4 Er1 117.6(4) . . ?
C23 N5 N4 113.0(4) . . ?
C23 N5 H5A 123.5 . . ?
N4 N5 H5A 123.5 . . ?
C27 N6 C26 121.0(4) . . ?
C37 N7 Er4 127.2(3) . . ?
C37 N7 N8 115.1(4) . . ?
N8 N7 Er4 116.6(3) . . ?
C38 N8 N7 110.7(4) . . ?
C38 N8 H8 124.6 . . ?
N7 N8 H8 124.6 . . ?
C42 N9 C41 121.0(5) . . ?
C52 N10 Er2 132.9(3) . . ?
C52 N10 N11 107.8(4) . . ?
N11 N10 Er2 119.3(4) . . ?
C53 N11 N10 107.6(4) . . ?
C53 N11 H11A 126.2 . . ?
N10 N11 H11A 126.2 . . ?
C57 N12 C56 122.3(5) . . ?
C67 N13 Er5 127.1(3) . . ?
N14 N13 C67 112.8(4) . . ?
N14 N13 Er5 119.9(4) . . ?
C68 N14 H14 125.9 . . ?
N13 N14 C68 108.3(4) . . ?
N13 N14 H14 125.9 . . ?
C71 N15 C72 119.9(4) . . ?
C82 N16 Er5 131.5(3) . . ?
C82 N16 N17 110.1(5) . . ?
N17 N16 Er5 118.4(4) . . ?
C83 N17 N16 110.3(4) . . ?
C83 N17 H17 124.9 . . ?
N16 N17 H17 124.9 . . ?
C87 N18 C86 120.0(4) . . ?
C99 N19 N20 103.6(5) . . ?
C100 N20 N19 110.2(5) . . ?
C100 N20 H20B 124.9 . . ?
N19 N20 H20B 124.9 . . ?
C104 N21 C103 118.2(4) . . ?
C114 N22 N23 107.5(5) . . ?
C115 N23 N22 110.3(5) . . ?
C115 N23 H23 124.8 . . ?
N22 N23 H23 124.8 . . ?
C118 N24 C119 119.6(5) . . ?
C14 O1 Er2 139.1(3) . . ?
C1 O2 Er1 128.7(3) . . ?
C1 O2 Er2 130.3(3) . . ?
Er1 O2 Er2 100.45(16) . . ?
C8 O3 Er1 132.6(3) . . ?
C29 O4 Er3 116.8(3) . . ?
C29 O4 Er4 121.0(3) . . ?
C29 O4 Er5 125.0(3) . . ?
Er3 O4 Er4 94.67(13) . . ?
Er5 O4 Er3 96.48(14) . . ?
Er5 O4 Er4 96.35(15) . . ?
C16 O5 Er1 130.0(2) . . ?
C16 O5 Er3 131.1(3) . . ?
Er3 O5 Er1 97.50(15) . . ?
C23 O6 Er1 118.8(3) . . ?
C44 O7 Er1 133.5(3) . . ?
C44 O7 Er2 116.5(3) . . ?
C44 O7 Er3 112.7(3) . . ?
Er2 O7 Er1 95.66(14) . . ?
Er3 O7 Er1 96.07(15) . . ?
Er3 O7 Er2 94.45(14) . . ?
C31 O8 Er3 130.9(2) . . ?
C31 O8 Er4 131.3(2) . . ?
Er3 O8 Er4 96.81(15) . . ?
C38 O9 Er4 120.6(3) . . ?
C59 O10 Er3 109.0(3) . . ?
C59 O10 Er4 128.3(3) . . ?
C59 O10 Er5 124.1(3) . . ?
Er3 O10 Er4 96.15(14) . . ?
Er3 O10 Er5 96.57(14) . . ?
Er5 O10 Er4 95.52(14) . . ?
C46 O11 Er2 134.1(2) . . ?
C46 O11 Er3 126.0(2) . . ?
Er2 O11 Er3 96.41(16) . . ?
C53 O12 Er2 119.7(3) . . ?
C74 O13 Er1 121.9(2) . . ?
C74 O13 Er2 136.4(3) . . ?
C74 O13 Er3 111.2(3) . . ?
Er2 O13 Er1 92.31(12) . . ?
Er3 O13 Er1 92.44(13) . . ?
Er3 O13 Er2 91.49(14) . . ?
C61 O14 Er3 130.3(3) . . ?
C61 O14 Er5 131.3(3) . . ?
Er3 O14 Er5 98.29(13) . . ?
C68 O15 Er5 122.4(3) . . ?
C89 O16 Er4 116.2(3) . . ?
C76 O17 Er4 132.5(3) . . ?
C76 O17 Er5 129.7(3) . . ?
Er4 O17 Er5 97.64(15) . . ?
C83 O18 Er5 125.7(3) . . ?
C91 O19 Er1 135.7(3) . . ?
C92 O20 Er2 120.7(3) . . ?
C92 O20 H20A 107.5 . . ?
Er2 O20 H20A 107.1 . . ?
C93 O22 H22A 119.9 . . ?
C108 O25 H25A 117.6 . . ?
C124 O27 H27A 112.1 . . ?
C123 O28 H28A 106.8 . . ?
C125 O29 H29 132.5 . . ?
C126 O30 H30 141.7 . . ?
C127 O31 H31A 168.4 . . ?
C127 O31 H31B 106.6 . . ?
C128 O31 H31A 110.0 . . ?
C128 O31 H31B 172.3 . . ?
H31A O31 H31B 62.4 . . ?
H1WA O1W H1WA 180.0 . 3_756 ?
H1WA O1W H1WB 109.5 3_756 3_756 ?
H1WA O1W H1WB 70.5 . 3_756 ?
H1WA O1W H1WB 109.5 . . ?
H1WB O1W H1WA 70.5 . 3_756 ?
H1WB O1W H1WB 180.0 . 3_756 ?
H2WA O2W H2WB 109.5 . . ?
H3WA O3W H3WB 104.4 . . ?
H4WA O4W H4WB 109.4 . . ?
H5WA O5W H5WB 109.4 . . ?
H6WA O6W H6WB 109.5 . . ?
H7WA O7W H7WB 109.5 . . ?
H8WA O8W H8WB 109.5 . . ?
H9WA O9W H9WB 109.5 . . ?
H10F O10W H10G 109.5 . . ?
H11B O11W H11C 109.5 . . ?
H12X O12W H12Y 114.0 . . ?
H13A O13W H13B 109.5 . . ?
H14C O14W H14D 109.5 . . ?
H15D O15W H15E 109.5 . . ?
H16A O16W H16B 108.7 . . ?
C89 O16A Er4 116.2(3) . . ?
C42 N9A C41 121.0(5) . . ?
C91 O19A Er1 135.7(3) . . ?
C87 N18A C86 120.0(4) . . ?

loop_
_geom_bond_atom_site_label_1
_geom_bond_atom_site_label_2
_geom_bond_distance
_geom_bond_site_symmetry_2
_geom_bond_publ_flag
C1 C2 1.385(9) . ?
C1 C6 1.381(9) . ?
C1 O2 1.352(7) . ?
C2 C3 1.457(10) . ?
C2 C14 1.425(10) . ?
C3 H3 0.9500 . ?
C3 C4 1.377(10) . ?
C4 C5 1.364(10) . ?
C4 C15 1.516(9) . ?
C5 H5 0.9500 . ?
C5 C6 1.438(9) . ?
C6 C7 1.420(9) . ?
C7 H7 0.9500 . ?
C7 N1 1.311(7) . ?
C8 C9 1.436(9) . ?
C8 N2 1.437(7) . ?
C8 O3 1.257(6) . ?
C9 C10 1.424(9) . ?
C9 C13 1.382(9) . ?
C10 H10 0.9500 . ?
C10 C11 1.365(9) . ?
C11 H11 0.9500 . ?
C11 N3 1.404(7) . ?
C12 H12 0.9500 . ?
C12 C13 1.420(9) . ?
C12 N3 1.399(7) . ?
C13 H13 0.9500 . ?
C14 H14A 0.9900 . ?
C14 H14B 0.9900 . ?
C14 O1 1.388(7) . ?
C15 H15A 0.9800 . ?
C15 H15B 0.9800 . ?
C15 H15C 0.9800 . ?
C16 C17 1.399(8) . ?
C16 C21 1.353(9) . ?
C16 O5 1.432(6) . ?
C17 C18 1.430(8) . ?
C17 C29 1.477(9) . ?
C18 H18 0.9500 . ?
C18 C19 1.416(8) . ?
C19 C20 1.385(8) . ?
C19 C30 1.493(8) . ?
C20 H20 0.9500 . ?
C20 C21 1.403(9) . ?
C21 C22 1.435(9) . ?
C22 H22 0.9500 . ?
C22 N4 1.255(6) . ?
C23 C24 1.490(9) . ?
C23 N5 1.361(7) . ?
C23 O6 1.284(7) . ?
C24 C25 1.464(9) . ?
C24 C28 1.385(9) . ?
C25 H25 0.9500 . ?
C25 C26 1.337(9) . ?
C26 H26 0.9303 . ?
C26 N6 1.441(7) . ?
C27 H27 0.9500 . ?
C27 C28 1.412(9) . ?
C27 N6 1.374(7) . ?
C28 H28 0.9500 . ?
C29 H29A 0.9900 . ?
C29 H29B 0.9900 . ?
C29 O4 1.335(6) . ?
C30 H30A 0.9600 . ?
C30 H30B 0.9599 . ?
C30 H30C 0.9596 . ?
C31 C32 1.426(8) . ?
C31 C36 1.376(8) . ?
C31 O8 1.385(6) . ?
C32 C33 1.360(8) . ?
C32 C44 1.551(8) . ?
C33 H33 0.9500 . ?
C33 C34 1.355(8) . ?
C34 C35 1.356(8) . ?
C34 C45 1.448(8) . ?
C35 H35 0.9500 . ?
C35 C36 1.408(8) . ?
C36 C37 1.473(8) . ?
C37 H37 0.9500 . ?
C37 N7 1.227(6) . ?
C38 C39 1.521(9) . ?
C38 N8 1.361(6) . ?
C38 O9 1.260(6) . ?
C39 C40 1.335(10) . ?
C39 C43 1.437(10) . ?
C40 H40 0.9500 . ?
C40 C41 1.431(10) . ?
C41 H41 0.9500 . ?
C41 N9 1.376(8) . ?
C41 N9A 1.376(8) . ?
C42 H42 0.9500 . ?
C42 C43 1.373(10) . ?
C42 N9 1.372(8) . ?
C42 N9A 1.372(8) . ?
C43 H43 0.9500 . ?
C44 H44A 0.9900 . ?
C44 H44B 0.9900 . ?
C44 O7 1.381(6) . ?
C45 H45A 0.9800 . ?
C45 H45B 0.9800 . ?
C45 H45C 0.9800 . ?
C46 C47 1.369(8) . ?
C46 C51 1.386(8) . ?
C46 O11 1.358(6) . ?
C47 C48 1.419(9) . ?
C47 C59 1.460(8) . ?
C48 H48 0.9500 . ?
C48 C49 1.365(8) . ?
C49 C50 1.382(9) . ?
C49 C60 1.531(9) . ?
C50 H50 0.9500 . ?
C50 C51 1.402(9) . ?
C51 C52 1.397(9) . ?
C52 H52 0.9500 . ?
C52 N10 1.278(7) . ?
C53 C54 1.525(10) . ?
C53 N11 1.423(7) . ?
C53 O12 1.234(7) . ?
C54 C55 1.401(11) . ?
C54 C58 1.390(10) . ?
C55 H55 0.9500 . ?
C55 C56 1.429(10) . ?
C56 H56 0.9500 . ?
C56 N12 1.415(7) . ?
C57 H57 0.9500 . ?
C57 C58 1.423(10) . ?
C57 N12 1.382(7) . ?
C58 H58 0.9498 . ?
C59 H59A 0.9900 . ?
C59 H59B 0.9900 . ?
C59 O10 1.363(6) . ?
C60 H60A 0.9800 . ?
C60 H60B 0.9800 . ?
C60 H60C 0.9800 . ?
C61 C62 1.435(8) . ?
C61 C66 1.389(9) . ?
C61 O14 1.384(6) . ?
C62 C63 1.362(8) . ?
C62 C74 1.463(8) . ?
C63 H63 0.9500 . ?
C63 C64 1.395(9) . ?
C64 C65 1.385(9) . ?
C64 C75 1.528(9) . ?
C65 H65 0.9500 . ?
C65 C66 1.411(9) . ?
C66 C67 1.399(9) . ?
C67 H67 0.9500 . ?
C67 N13 1.410(6) . ?
C68 C69 1.483(9) . ?
C68 N14 1.375(6) . ?
C68 O15 1.266(6) . ?
C69 C70 1.399(9) . ?
C69 C73 1.430(8) . ?
C70 H70 0.9500 . ?
C70 C71 1.393(9) . ?
C71 H71 0.9500 . ?
C71 N15 1.370(7) . ?
C72 H72 0.9500 . ?
C72 C73 1.388(8) . ?
C72 N15 1.383(6) . ?
C73 H73 0.9500 . ?
C74 H74A 0.9900 . ?
C74 H74B 0.9900 . ?
C74 O13 1.386(6) . ?
C75 H75A 0.9800 . ?
C75 H75B 0.9800 . ?
C75 H75C 0.9800 . ?
C76 C77 1.353(9) . ?
C76 C81 1.400(6) . ?
C76 O17 1.360(6) . ?
C77 C78 1.400(9) . ?
C77 C89 1.438(7) . ?
C78 H78 0.9500 . ?
C78 C79 1.403(9) . ?
C79 C80 1.386(9) . ?
C79 C90 1.530(6) . ?
C80 H80 0.9500 . ?
C80 C81 1.410(6) . ?
C81 C82 1.452(8) . ?
C82 H82 0.9500 . ?
C82 N16 1.242(6) . ?
C83 C84 1.514(9) . ?
C83 N17 1.404(6) . ?
C83 O18 1.276(6) . ?
C84 C85 1.388(9) . ?
C84 C88 1.395(8) . ?
C85 H85 0.9500 . ?
C85 C86 1.371(9) . ?
C86 H86 0.9500 . ?
C86 N18 1.387(7) . ?
C86 N18A 1.387(7) . ?
C87 H87 0.9500 . ?
C87 C88 1.362(8) . ?
C87 N18 1.386(7) . ?
C87 N18A 1.386(7) . ?
C88 H88 0.9500 . ?
C89 H89A 0.9706 . ?
C89 H89B 0.9694 . ?
C89 O16 1.359(6) . ?
C89 O16A 1.359(6) . ?
C90 H90A 0.9800 . ?
C90 H90B 0.9800 . ?
C90 H90C 0.9800 . ?
C91 H91A 0.9800 . ?
C91 H91B 0.9800 . ?
C91 H91C 0.9800 . ?
C91 O19 1.465(6) . ?
C91 O19A 1.465(6) . ?
C92 H92A 0.9800 . ?
C92 H92B 0.9800 . ?
C92 H92C 0.9800 . ?
C92 O20 1.394(7) . ?
C93 C94 1.396(10) . ?
C93 C98 1.360(10) . ?
C93 O22 1.349(7) . ?
C94 C95 1.398(10) . ?
C94 C106 1.436(10) . ?
C95 H95 0.9500 . ?
C95 C96 1.406(10) . ?
C96 C97 1.401(10) . ?
C96 C107 1.517(9) . ?
C97 H97 0.9500 . ?
C97 C98 1.378(10) . ?
C98 C99 1.502(11) . ?
C99 H99 0.9500 . ?
C99 N19 1.352(8) . ?
C100 C101 1.517(11) . ?
C100 N20 1.374(8) . ?
C100 O23 1.253(8) . ?
C101 C102 1.428(10) . ?
C101 C105 1.423(10) . ?
C102 H102 0.9500 . ?
C102 C103 1.350(9) . ?
C103 H103 0.9500 . ?
C103 N21 1.405(6) . ?
C104 H104 0.9500 . ?
C104 C105 1.350(10) . ?
C104 N21 1.381(8) . ?
C105 H105 0.9500 . ?
C106 H10A 0.9900 . ?
C106 H10B 0.9900 . ?
C106 O21 1.366(7) . ?
C107 H10C 0.9800 . ?
C107 H10D 0.9800 . ?
C107 H10E 0.9800 . ?
C108 C109 1.451(10) . ?
C108 C113 1.369(10) . ?
C108 O25 1.333(8) . ?
C109 C110 1.399(10) . ?
C109 C121 1.409(9) . ?
C110 H110 0.9500 . ?
C110 C111 1.388(9) . ?
C111 C112 1.399(9) . ?
C111 C122 1.460(9) . ?
C112 H112 0.9500 . ?
C112 C113 1.412(10) . ?
C113 C114 1.415(10) . ?
C114 H114 0.9500 . ?
C114 N22 1.291(7) . ?
C115 C116 1.471(10) . ?
C115 N23 1.427(8) . ?
C115 O26 1.262(7) . ?
C116 C117 1.378(10) . ?
C116 C120 1.416(10) . ?
C117 H117 0.9500 . ?
C117 C118 1.394(10) . ?
C118 H118 0.9298 . ?
C118 N24 1.346(7) . ?
C119 H119 0.9500 . ?
C119 C120 1.371(10) . ?
C119 N24 1.439(8) . ?
C120 H120 0.9500 . ?
C121 H12A 0.9900 . ?
C121 H12B 0.9900 . ?
C121 O24 1.386(8) . ?
C122 H12C 0.9800 . ?
C122 H12D 0.9800 . ?
C122 H12E 0.9800 . ?
C123 H12L 0.8506 . ?
C123 H12M 0.8498 . ?
C123 H12N 0.8497 . ?
C123 O28 1.500(2) . ?
C124 H12O 0.9597 . ?
C124 H12P 0.9594 . ?
C124 H12Q 0.9607 . ?
C124 O27 1.786(17) . ?
C125 H12R 0.9598 . ?
C125 H12S 0.9599 . ?
C125 H12T 0.9606 . ?
C125 O29 1.490(18) . ?
C126 H12U 0.9604 . ?
C126 H12V 0.9601 . ?
C126 H12W 0.9601 . ?
C126 O30 1.4901(10) . ?
C127 H12F 0.9598 . ?
C127 H12G 0.9603 . ?
C127 H12H 0.9602 . ?
C127 O31 1.60(2) . ?
C128 H12I 1.0100 . ?
C128 H12J 0.9560 . ?
C128 H12K 0.9942 . ?
C128 O31 1.65(2) . ?
Er1 Er2 3.5674(4) . ?
Er1 Er3 3.5331(5) . ?
Er1 N1 2.428(6) . ?
Er1 N4 2.507(5) . ?
Er1 O2 2.299(4) . ?
Er1 O3 2.300(4) . ?
Er1 O5 2.376(4) . ?
Er1 O6 2.426(4) . ?
Er1 O7 2.407(4) . ?
Er1 O13 2.486(4) . ?
Er1 O19 2.398(4) . ?
Er1 O19A 2.398(4) . ?
Er2 Er3 3.4866(5) . ?
Er2 N10 2.455(5) . ?
Er2 O1 2.451(4) . ?
Er2 O2 2.342(5) . ?
Er2 O7 2.406(4) . ?
Er2 O11 2.338(4) . ?
Er2 O12 2.375(5) . ?
Er2 O13 2.461(4) . ?
Er2 O20 2.393(5) . ?
Er3 Er4 3.4905(4) . ?
Er3 Er5 3.4996(5) . ?
Er3 O4 2.365(4) . ?
Er3 O5 2.323(4) . ?
Er3 O7 2.344(4) . ?
Er3 O8 2.319(4) . ?
Er3 O10 2.320(4) . ?
Er3 O11 2.339(4) . ?
Er3 O13 2.407(4) . ?
Er3 O14 2.309(4) . ?
Er4 Er5 3.5088(5) . ?
Er4 N7 2.488(5) . ?
Er4 O4 2.382(4) . ?
Er4 O8 2.348(4) . ?
Er4 O9 2.341(4) . ?
Er4 O10 2.371(4) . ?
Er4 O16 2.417(4) . ?
Er4 O17 2.304(4) . ?
Er4 O16A 2.417(4) . ?
Er5 N13 2.492(5) . ?
Er5 N16 2.456(6) . ?
Er5 O4 2.327(4) . ?
Er5 O10 2.368(4) . ?
Er5 O14 2.318(4) . ?
Er5 O15 2.260(4) . ?
Er5 O17 2.358(4) . ?
Er5 O18 2.267(4) . ?
N1 N2 1.385(7) . ?
N2 H2 0.8800 . ?
N4 N5 1.401(7) . ?
N5 H5A 0.8800 . ?
N7 N8 1.388(7) . ?
N8 H8 0.8800 . ?
N10 N11 1.436(7) . ?
N11 H11A 0.8800 . ?
N13 N14 1.321(7) . ?
N14 H14 0.8800 . ?
N16 N17 1.416(7) . ?
N17 H17 0.8800 . ?
N19 N20 1.447(9) . ?
N20 H20B 0.8800 . ?
N22 N23 1.444(9) . ?
N23 H23 0.8800 . ?
O20 H20A 0.9698 . ?
O22 H22A 0.9302 . ?
O25 H25A 0.9301 . ?
O27 H27A 0.9605 . ?
O28 H28A 0.8497 . ?
O29 H29 0.9600 . ?
O30 H30 0.9598 . ?
O31 H31A 0.8496 . ?
O31 H31B 0.8502 . ?
O1W H1WA 0.8499 . ?
O1W H1WA 0.8499 3_756 ?
O1W H1WB 0.8500 3_756 ?
O1W H1WB 0.8500 . ?
O2W H2WA 0.8507 . ?
O2W H2WB 0.8503 . ?
O3W H3WA 0.8501 . ?
O3W H3WB 0.9596 . ?
O4W H4WA 0.8503 . ?
O4W H4WB 0.8506 . ?
O5W H5WA 0.8495 . ?
O5W H5WB 0.8505 . ?
O6W H6WA 0.8499 . ?
O6W H6WB 0.8497 . ?
O7W H7WA 0.8498 . ?
O7W H7WB 0.8501 . ?
O8W H8WA 0.8498 . ?
O8W H8WB 0.8506 . ?
O9W H9WA 0.8501 . ?
O9W H9WB 0.8496 . ?
O10W H10F 0.8502 . ?
O10W H10G 0.8493 . ?
O11W H11B 0.8498 . ?
O11W H11C 0.8499 . ?
O12W H12X 0.8500 . ?
O12W H12Y 0.8503 . ?
O13W H13A 0.8503 . ?
O13W H13B 0.8498 . ?
O14W H14C 0.8496 . ?
O14W H14D 0.8502 . ?
O15W H15D 0.8496 . ?
O15W H15E 0.8494 . ?
O16W H16A 0.8479 . ?
O16W H16B 0.8604 . ?

loop_
_geom_torsion_atom_site_label_1
_geom_torsion_atom_site_label_2
_geom_torsion_atom_site_label_3
_geom_torsion_atom_site_label_4
_geom_torsion
_geom_torsion_site_symmetry_1
_geom_torsion_site_symmetry_2
_geom_torsion_site_symmetry_3
_geom_torsion_site_symmetry_4
_geom_torsion_publ_flag
C1 C2 C3 C4 0.5(11) . . . . ?
C1 C2 C14 O1 -52.0(9) . . . . ?
C1 C6 C7 N1 -6.4(10) . . . . ?
C2 C1 C6 C5 1.3(10) . . . . ?
C2 C1 C6 C7 175.9(6) . . . . ?
C2 C1 O2 Er1 -129.6(5) . . . . ?
C2 C1 O2 Er2 60.5(6) . . . . ?
C2 C3 C4 C5 0.8(11) . . . . ?
C2 C3 C4 C15 -178.0(6) . . . . ?
C2 C14 O1 Er2 42.8(7) . . . . ?
C3 C2 C14 O1 130.1(7) . . . . ?
C3 C4 C5 C6 -1.1(11) . . . . ?
C4 C5 C6 C1 0.1(10) . . . . ?
C4 C5 C6 C7 -174.7(6) . . . . ?
C5 C6 C7 N1 168.1(5) . . . . ?
C6 C1 C2 C3 -1.6(10) . . . . ?
C6 C1 C2 C14 -179.6(7) . . . . ?
C6 C1 O2 Er1 59.4(6) . . . . ?
C6 C1 O2 Er2 -110.4(5) . . . . ?
C6 C7 N1 Er1 -13.8(8) . . . . ?
C6 C7 N1 N2 -177.4(5) . . . . ?
C7 N1 N2 C8 160.4(4) . . . . ?
C8 C9 C10 C11 174.4(7) . . . . ?
C8 C9 C13 C12 -176.0(6) . . . . ?
C9 C8 N2 N1 -177.0(5) . . . . ?
C9 C8 O3 Er1 -177.9(4) . . . . ?
C9 C10 C11 N3 1.8(10) . . . . ?
C10 C9 C13 C12 0.9(11) . . . . ?
C10 C11 N3 C12 0.1(8) . . . . ?
C13 C9 C10 C11 -2.3(10) . . . . ?
C13 C12 N3 C11 -1.5(8) . . . . ?
C14 C2 C3 C4 178.5(7) . . . . ?
C15 C4 C5 C6 177.6(6) . . . . ?
C16 C17 C18 C19 1.9(10) . . . . ?
C16 C17 C29 O4 -35.4(10) . . . . ?
C16 C21 C22 N4 -20.5(11) . . . . ?
C17 C16 C21 C20 0.4(10) . . . . ?
C17 C16 C21 C22 -171.2(7) . . . . ?
C17 C16 O5 Er1 -150.5(4) . . . . ?
C17 C16 O5 Er3 46.7(6) . . . . ?
C17 C18 C19 C20 -0.8(10) . . . . ?
C17 C18 C19 C30 179.9(6) . . . . ?
C17 C29 O4 Er3 56.2(6) . . . . ?
C17 C29 O4 Er4 -58.0(6) . . . . ?
C17 C29 O4 Er5 176.6(4) . . . . ?
C18 C17 C29 O4 131.8(6) . . . . ?
C18 C19 C20 C21 -0.5(10) . . . . ?
C19 C20 C21 C16 0.7(10) . . . . ?
C19 C20 C21 C22 172.7(6) . . . . ?
C20 C21 C22 N4 168.0(6) . . . . ?
C21 C16 C17 C18 -1.7(10) . . . . ?
C21 C16 C17 C29 165.2(6) . . . . ?
C21 C16 O5 Er1 24.2(8) . . . . ?
C21 C16 O5 Er3 -138.6(5) . . . . ?
C21 C22 N4 Er1 -12.5(9) . . . . ?
C21 C22 N4 N5 173.8(6) . . . . ?
C22 N4 N5 C23 -179.8(4) . . . . ?
C23 C24 C25 C26 -175.5(7) . . . . ?
C23 C24 C28 C27 -178.6(7) . . . . ?
C24 C23 N5 N4 -178.3(4) . . . . ?
C24 C23 O6 Er1 163.8(4) . . . . ?
C24 C25 C26 N6 -8.3(11) . . . . ?
C25 C24 C28 C27 4.5(11) . . . . ?
C25 C26 N6 C27 10.0(9) . . . . ?
C28 C24 C25 C26 1.3(11) . . . . ?
C28 C27 N6 C26 -4.2(9) . . . . ?
C29 C17 C18 C19 -166.7(6) . . . . ?
C30 C19 C20 C21 178.8(6) . . . . ?
C31 C32 C33 C34 -4.5(9) . . . . ?
C31 C32 C44 O7 -53.7(8) . . . . ?
C31 C36 C37 N7 -11.5(10) . . . . ?
C32 C31 C36 C35 1.6(9) . . . . ?
C32 C31 C36 C37 -175.9(5) . . . . ?
C32 C31 O8 Er3 42.7(6) . . . . ?
C32 C31 O8 Er4 -151.6(3) . . . . ?
C32 C33 C34 C35 2.5(10) . . . . ?
C32 C33 C34 C45 -173.9(6) . . . . ?
C32 C44 O7 Er1 -49.1(6) . . . . ?
C32 C44 O7 Er2 -177.7(3) . . . . ?
C32 C44 O7 Er3 74.6(5) . . . . ?
C33 C32 C44 O7 120.6(6) . . . . ?
C33 C34 C35 C36 1.8(10) . . . . ?
C34 C35 C36 C31 -3.8(10) . . . . ?
C34 C35 C36 C37 173.8(6) . . . . ?
C35 C36 C37 N7 171.0(6) . . . . ?
C36 C31 C32 C33 2.3(9) . . . . ?
C36 C31 C32 C44 176.8(6) . . . . ?
C36 C31 O8 Er3 -144.2(5) . . . . ?
C36 C31 O8 Er4 21.5(8) . . . . ?
C36 C37 N7 Er4 -19.1(8) . . . . ?
C36 C37 N7 N8 173.1(5) . . . . ?
C37 N7 N8 C38 -173.8(4) . . . . ?
C38 C39 C40 C41 177.9(6) . . . . ?
C38 C39 C43 C42 -176.6(7) . . . . ?
C39 C38 N8 N7 174.0(4) . . . . ?
C39 C38 O9 Er4 169.2(4) . . . . ?
C39 C40 C41 N9 -0.1(11) . . . . ?
C39 C40 C41 N9A -0.1(11) . . . . ?
C40 C39 C43 C42 3.7(11) . . . . ?
C40 C41 N9 C42 1.5(9) . . . . ?
C40 C41 N9A C42 1.5(9) . . . . ?
C43 C39 C40 C41 -2.4(11) . . . . ?
C43 C42 N9 C41 -0.3(9) . . . . ?
C43 C42 N9A C41 -0.3(9) . . . . ?
C44 C32 C33 C34 -179.2(6) . . . . ?
C45 C34 C35 C36 178.5(6) . . . . ?
C46 C47 C48 C49 1.4(10) . . . . ?
C46 C47 C59 O10 -64.8(8) . . . . ?
C46 C51 C52 N10 -17.2(11) . . . . ?
C47 C46 C51 C50 1.7(9) . . . . ?
C47 C46 C51 C52 -168.9(6) . . . . ?
C47 C46 O11 Er2 -159.4(4) . . . . ?
C47 C46 O11 Er3 46.9(6) . . . . ?
C47 C48 C49 C50 -1.0(11) . . . . ?
C47 C48 C49 C60 -178.3(6) . . . . ?
C47 C59 O10 Er3 73.8(6) . . . . ?
C47 C59 O10 Er4 -171.5(4) . . . . ?
C47 C59 O10 Er5 -38.5(7) . . . . ?
C48 C47 C59 O10 108.3(7) . . . . ?
C48 C49 C50 C51 1.1(11) . . . . ?
C49 C50 C51 C46 -1.4(10) . . . . ?
C49 C50 C51 C52 170.1(7) . . . . ?
C50 C51 C52 N10 171.9(6) . . . . ?
C51 C46 C47 C48 -1.7(9) . . . . ?
C51 C46 C47 C59 171.2(6) . . . . ?
C51 C46 O11 Er2 22.8(7) . . . . ?
C51 C46 O11 Er3 -131.0(5) . . . . ?
C51 C52 N10 Er2 -4.8(9) . . . . ?
C51 C52 N10 N11 176.0(6) . . . . ?
C52 N10 N11 C53 171.8(4) . . . . ?
C53 C54 C55 C56 178.4(7) . . . . ?
C53 C54 C58 C57 -178.4(7) . . . . ?
C54 C53 N11 N10 -171.3(5) . . . . ?
C54 C53 O12 Er2 171.8(5) . . . . ?
C54 C55 C56 N12 -1.4(10) . . . . ?
C55 C54 C58 C57 -2.6(12) . . . . ?
C55 C56 N12 C57 0.0(8) . . . . ?
C58 C54 C55 C56 2.7(11) . . . . ?
C58 C57 N12 C56 0.2(8) . . . . ?
C59 C47 C48 C49 -171.5(6) . . . . ?
C60 C49 C50 C51 178.5(6) . . . . ?
C61 C62 C63 C64 -0.1(10) . . . . ?
C61 C62 C74 O13 -65.8(8) . . . . ?
C61 C66 C67 N13 -19.1(10) . . . . ?
C62 C61 C66 C65 -2.2(9) . . . . ?
C62 C61 C66 C67 -178.2(6) . . . . ?
C62 C61 O14 Er3 35.9(7) . . . . ?
C62 C61 O14 Er5 -147.4(4) . . . . ?
C62 C63 C64 C65 1.0(11) . . . . ?
C62 C63 C64 C75 174.1(6) . . . . ?
C62 C74 O13 Er1 -173.6(3) . . . . ?
C62 C74 O13 Er2 -37.3(7) . . . . ?
C62 C74 O13 Er3 79.3(5) . . . . ?
C63 C62 C74 O13 117.8(6) . . . . ?
C63 C64 C65 C66 -2.5(10) . . . . ?
C64 C65 C66 C61 3.1(10) . . . . ?
C64 C65 C66 C67 179.8(6) . . . . ?
C65 C66 C67 N13 164.7(5) . . . . ?
C66 C61 C62 C63 0.7(10) . . . . ?
C66 C61 C62 C74 -175.7(6) . . . . ?
C66 C61 O14 Er3 -146.4(4) . . . . ?
C66 C61 O14 Er5 30.2(8) . . . . ?
C66 C67 N13 Er5 1.2(7) . . . . ?
C66 C67 N13 N14 177.8(5) . . . . ?
C67 N13 N14 C68 -167.7(4) . . . . ?
C68 C69 C70 C71 179.5(6) . . . . ?
C68 C69 C73 C72 -179.4(6) . . . . ?
C69 C68 N14 N13 180.0(5) . . . . ?
C69 C68 O15 Er5 167.7(4) . . . . ?
C69 C70 C71 N15 -1.9(9) . . . . ?
C70 C69 C73 C72 -1.6(9) . . . . ?
C70 C71 N15 C72 1.8(7) . . . . ?
C73 C69 C70 C71 1.8(9) . . . . ?
C73 C72 N15 C71 -1.7(8) . . . . ?
C74 C62 C63 C64 176.4(6) . . . . ?
C75 C64 C65 C66 -175.5(6) . . . . ?
C76 C77 C78 C79 -2.5(10) . . . . ?
C76 C77 C89 O16 -56.1(6) . . . . ?
C76 C77 C89 O16A -56.1(6) . . . . ?
C76 C81 C82 N16 -21.2(9) . . . . ?
C77 C76 C81 C80 -4.3(7) . . . . ?
C77 C76 C81 C82 177.5(4) . . . . ?
C77 C76 O17 Er4 42.0(7) . . . . ?
C77 C76 O17 Er5 -133.6(4) . . . . ?
C77 C78 C79 C80 1.6(10) . . . . ?
C77 C78 C79 C90 -180.0(5) . . . . ?
C77 C89 O16 Er4 76.1(4) . . . . ?
C77 C89 O16A Er4 76.1(4) . . . . ?
C78 C77 C89 O16 122.5(5) . . . . ?
C78 C77 C89 O16A 122.5(5) . . . . ?
C78 C79 C80 C81 -2.1(9) . . . . ?
C79 C80 C81 C76 3.5(7) . . . . ?
C79 C80 C81 C82 -178.3(4) . . . . ?
C80 C81 C82 N16 160.6(5) . . . . ?
C81 C76 C77 C78 3.8(9) . . . . ?
C81 C76 C77 C89 -177.7(4) . . . . ?
C81 C76 O17 Er4 -145.3(3) . . . . ?
C81 C76 O17 Er5 39.1(6) . . . . ?
C81 C82 N16 Er5 -6.5(8) . . . . ?
C81 C82 N16 N17 175.5(5) . . . . ?
C82 N16 N17 C83 176.9(4) . . . . ?
C83 C84 C85 C86 179.3(6) . . . . ?
C83 C84 C88 C87 -179.3(6) . . . . ?
C84 C83 N17 N16 -176.5(4) . . . . ?
C84 C83 O18 Er5 173.9(4) . . . . ?
C84 C85 C86 N18 -1.2(10) . . . . ?
C84 C85 C86 N18A -1.2(10) . . . . ?
C85 C84 C88 C87 -0.8(11) . . . . ?
C85 C86 N18 C87 1.3(8) . . . . ?
C85 C86 N18A C87 1.3(8) . . . . ?
C88 C84 C85 C86 0.9(10) . . . . ?
C88 C87 N18 C86 -1.2(8) . . . . ?
C88 C87 N18A C86 -1.2(8) . . . . ?
C89 C77 C78 C79 178.9(5) . . . . ?
C90 C79 C80 C81 179.3(4) . . . . ?
C93 C94 C95 C96 -3.1(11) . . . . ?
C93 C94 C106 O21 -34.5(10) . . . . ?
C93 C98 C99 N19 0.0(11) . . . . ?
C94 C93 C98 C97 4.4(12) . . . . ?
C94 C93 C98 C99 -175.8(7) . . . . ?
C94 C95 C96 C97 0.7(11) . . . . ?
C94 C95 C96 C107 -176.0(7) . . . . ?
C95 C94 C106 O21 143.3(6) . . . . ?
C95 C96 C97 C98 4.2(11) . . . . ?
C96 C97 C98 C93 -6.8(12) . . . . ?
C96 C97 C98 C99 173.4(7) . . . . ?
C97 C98 C99 N19 179.8(6) . . . . ?
C98 C93 C94 C95 0.7(11) . . . . ?
C98 C93 C94 C106 178.5(7) . . . . ?
C98 C99 N19 N20 -161.8(6) . . . . ?
C99 N19 N20 C100 167.3(5) . . . . ?
C100 C101 C102 C103 -178.7(7) . . . . ?
C100 C101 C105 C104 -177.8(7) . . . . ?
C101 C100 N20 N19 -175.6(6) . . . . ?
C101 C102 C103 N21 -1.1(11) . . . . ?
C102 C101 C105 C104 2.3(12) . . . . ?
C102 C103 N21 C104 -2.3(9) . . . . ?
C105 C101 C102 C103 1.1(12) . . . . ?
C105 C104 N21 C103 6.0(9) . . . . ?
C106 C94 C95 C96 179.0(7) . . . . ?
C107 C96 C97 C98 -178.9(7) . . . . ?
C108 C109 C110 C111 2.2(12) . . . . ?
C108 C109 C121 O24 -75.4(9) . . . . ?
C108 C113 C114 N22 6.8(12) . . . . ?
C109 C108 C113 C112 2.9(13) . . . . ?
C109 C108 C113 C114 175.8(8) . . . . ?
C109 C110 C111 C112 0.2(12) . . . . ?
C109 C110 C111 C122 179.0(8) . . . . ?
C110 C109 C121 O24 110.5(8) . . . . ?
C110 C111 C112 C113 -1.3(11) . . . . ?
C111 C112 C113 C108 -0.3(12) . . . . ?
C111 C112 C113 C114 -173.4(7) . . . . ?
C112 C113 C114 N22 179.8(6) . . . . ?
C113 C108 C109 C110 -3.8(13) . . . . ?
C113 C108 C109 C121 -178.2(8) . . . . ?
C113 C114 N22 N23 -177.5(6) . . . . ?
C114 N22 N23 C115 163.5(5) . . . . ?
C115 C116 C117 C118 174.9(7) . . . . ?
C115 C116 C120 C119 -172.7(7) . . . . ?
C116 C115 N23 N22 -178.3(6) . . . . ?
C116 C117 C118 N24 -0.7(11) . . . . ?
C117 C116 C120 C119 1.9(12) . . . . ?
C117 C118 N24 C119 -2.0(8) . . . . ?
C120 C116 C117 C118 0.8(12) . . . . ?
C120 C119 N24 C118 4.6(9) . . . . ?
C121 C109 C110 C111 176.5(8) . . . . ?
C122 C111 C112 C113 179.8(7) . . . . ?
Er1 N1 N2 C8 -5.4(6) . . . . ?
Er1 N4 N5 C23 5.6(6) . . . . ?
Er2 N10 N11 C53 -7.5(6) . . . . ?
Er4 N7 N8 C38 17.1(6) . . . . ?
Er5 N13 N14 C68 9.1(6) . . . . ?
Er5 N16 N17 C83 -1.4(5) . . . . ?
N2 C8 C9 C10 16.4(11) . . . . ?
N2 C8 C9 C13 -166.8(6) . . . . ?
N2 C8 O3 Er1 3.4(6) . . . . ?
N3 C12 C13 C9 1.0(11) . . . . ?
N5 C23 C24 C25 6.7(9) . . . . ?
N5 C23 C24 C28 -170.1(6) . . . . ?
N5 C23 O6 Er1 -29.0(6) . . . . ?
N6 C27 C28 C24 -3.0(11) . . . . ?
N8 C38 C39 C40 -27.9(9) . . . . ?
N8 C38 C39 C43 152.3(6) . . . . ?
N8 C38 O9 Er4 -13.6(7) . . . . ?
N9 C42 C43 C39 -2.3(11) . . . . ?
N11 C53 C54 C55 178.0(6) . . . . ?
N11 C53 C54 C58 -6.1(10) . . . . ?
N11 C53 O12 Er2 -13.6(8) . . . . ?
N12 C57 C58 C54 1.0(11) . . . . ?
N14 C68 C69 C70 -8.4(9) . . . . ?
N14 C68 C69 C73 169.4(5) . . . . ?
N14 C68 O15 Er5 -15.2(7) . . . . ?
N15 C72 C73 C69 1.5(9) . . . . ?
N17 C83 C84 C85 -13.6(9) . . . . ?
N17 C83 C84 C88 164.8(5) . . . . ?
N17 C83 O18 Er5 -8.5(7) . . . . ?
N18 C87 C88 C84 1.0(10) . . . . ?
N20 C100 C101 C102 -170.3(6) . . . . ?
N20 C100 C101 C105 9.9(12) . . . . ?
N21 C104 C105 C101 -6.0(11) . . . . ?
N23 C115 C116 C117 -0.3(13) . . . . ?
N23 C115 C116 C120 173.9(6) . . . . ?
N24 C119 C120 C116 -4.6(11) . . . . ?
O2 C1 C2 C3 -172.1(5) . . . . ?
O2 C1 C2 C14 9.9(10) . . . . ?
O2 C1 C6 C5 171.6(5) . . . . ?
O2 C1 C6 C7 -13.9(9) . . . . ?
O3 C8 C9 C10 -162.1(6) . . . . ?
O3 C8 C9 C13 14.6(10) . . . . ?
O3 C8 N2 N1 1.7(6) . . . . ?
O5 C16 C17 C18 172.9(5) . . . . ?
O5 C16 C17 C29 -20.2(9) . . . . ?
O5 C16 C21 C20 -173.5(5) . . . . ?
O5 C16 C21 C22 14.8(10) . . . . ?
O6 C23 C24 C25 174.1(6) . . . . ?
O6 C23 C24 C28 -2.7(9) . . . . ?
O6 C23 N5 N4 14.8(6) . . . . ?
O8 C31 C32 C33 175.8(5) . . . . ?
O8 C31 C32 C44 -9.7(8) . . . . ?
O8 C31 C36 C35 -171.1(5) . . . . ?
O8 C31 C36 C37 11.4(9) . . . . ?
O9 C38 C39 C40 149.5(6) . . . . ?
O9 C38 C39 C43 -30.3(9) . . . . ?
O9 C38 N8 N7 -3.3(6) . . . . ?
O11 C46 C47 C48 -179.7(5) . . . . ?
O11 C46 C47 C59 -6.7(8) . . . . ?
O11 C46 C51 C50 179.6(5) . . . . ?
O11 C46 C51 C52 9.0(10) . . . . ?
O12 C53 C54 C55 -6.8(11) . . . . ?
O12 C53 C54 C58 169.1(6) . . . . ?
O12 C53 N11 N10 13.9(7) . . . . ?
O14 C61 C62 C63 178.5(5) . . . . ?
O14 C61 C62 C74 2.1(9) . . . . ?
O14 C61 C66 C65 -179.9(5) . . . . ?
O14 C61 C66 C67 4.2(10) . . . . ?
O15 C68 C69 C70 168.9(6) . . . . ?
O15 C68 C69 C73 -13.3(8) . . . . ?
O15 C68 N14 N13 2.9(6) . . . . ?
O17 C76 C77 C78 176.6(5) . . . . ?
O17 C76 C77 C89 -4.9(9) . . . . ?
O17 C76 C81 C80 -176.7(4) . . . . ?
O17 C76 C81 C82 5.1(6) . . . . ?
O18 C83 C84 C85 164.0(6) . . . . ?
O18 C83 C84 C88 -17.6(9) . . . . ?
O18 C83 N17 N16 5.9(6) . . . . ?
O22 C93 C94 C95 -171.6(6) . . . . ?
O22 C93 C94 C106 6.3(10) . . . . ?
O22 C93 C98 C97 176.2(6) . . . . ?
O22 C93 C98 C99 -4.0(12) . . . . ?
O23 C100 C101 C102 20.1(10) . . . . ?
O23 C100 C101 C105 -159.7(7) . . . . ?
O23 C100 N20 N19 -5.9(7) . . . . ?
O25 C108 C109 C110 -174.7(7) . . . . ?
O25 C108 C109 C121 11.0(12) . . . . ?
O25 C108 C113 C112 172.8(7) . . . . ?
O25 C108 C113 C114 -14.3(13) . . . . ?
O26 C115 C116 C117 -177.0(7) . . . . ?
O26 C115 C116 C120 -2.8(12) . . . . ?
O26 C115 N23 N22 -1.4(7) . . . . ?
N9A C42 C43 C39 -2.3(11) . . . . ?
N18A C87 C88 C84 1.0(10) . . . . ?
